data_4325859
loop_
_publ_author_name
'Haruo Naruke'
'Jun Iijima'
'Takanobu Sanji'

_publ_contact_author_address
; Chemical Resources Laboratory
Tokyo Institute of Technology
R1-23, 4259 Nagatsuta, Midori-ku, Yokohama 226-8503
Japan 
;
_publ_contact_author_email ' hnaruke@res.titech.ac.jp'
_publ_contact_author_fax ' +81-(0)45-924-5271 '
_publ_contact_author_name ' Haruo Naruke'
_publ_contact_author_phone ' +81-(0)45-924-5271 '
_publ_section_title
;
 Enantioselective Resolutions and Circular Dichroism Studies of
 Lanthanide-Containing Keggin-Type [Ln(PW11O39)2]11- Polyoxometalates
;
_journal_name_full 'Inorganic Chemistry'
_journal_page_first 7535
_journal_page_last 7539
_journal_paper_doi 10.1021/ic200401g
_journal_volume 50
_journal_year 2011
_chemical_absolute_configuration rm
_chemical_formula_moiety 'C41.50 H124.20 K1.30 N8.30 Na3.20 O116.10 P2 Pr W22'
_chemical_formula_sum 'C41.5 H124.2 K1.3 N8.3 Na3.2 O116.1 P2 Pr W22'
_chemical_formula_weight 6969.37
_space_group_IT_number 1
_symmetry_cell_setting triclinic
_symmetry_Int_Tables_number 1
_symmetry_space_group_name_Hall 'P 1'
_symmetry_space_group_name_H-M 'P 1'
_atom_sites_solution_primary direct
_atom_sites_solution_secondary difmap
_cell_angle_alpha 103.6597(7)
_cell_angle_beta 92.6904(7)
_cell_angle_gamma 97.6256(7)
_cell_formula_units_Z 1
_cell_length_a 12.8544(3)
_cell_length_b 13.2986(3)
_cell_length_c 19.7777(5)
_cell_measurement_reflns_used 46911
_cell_measurement_temperature 213
_cell_measurement_theta_max 27.47
_cell_measurement_theta_min 3.11
_cell_volume 3245.46(13)
_computing_cell_refinement 'RAPID AUTO'
_computing_data_collection 'RAPID AUTO (Rigaku, ????)'
_computing_data_reduction 'RAPID AUTO'
_computing_molecular_graphics 'CrystalStructure 4.0'
_computing_publication_material 'CrystalStructure 4.0 (Rigaku, 2010)'
_computing_structure_refinement 'SHELXL97 (Sheldrick, 2008)'
_computing_structure_solution 'SHELXS97 (Sheldrick, 2008)'
_diffrn_ambient_temperature 213
_diffrn_detector_area_resol_mean 10.000
_diffrn_measured_fraction_theta_full 0.992
_diffrn_measured_fraction_theta_max 0.992
_diffrn_measurement_device_type 'Rigaku R-AXIS RAPID'
_diffrn_measurement_method \w
_diffrn_radiation_type 'Mo K\a'
_diffrn_radiation_wavelength 0.71075
_diffrn_reflns_av_R_equivalents 0.0582
_diffrn_reflns_limit_h_max 16
_diffrn_reflns_limit_h_min -15
_diffrn_reflns_limit_k_max 17
_diffrn_reflns_limit_k_min -17
_diffrn_reflns_limit_l_max 25
_diffrn_reflns_limit_l_min -25
_diffrn_reflns_number 52693
_diffrn_reflns_theta_full 27.46
_diffrn_reflns_theta_max 27.46
_diffrn_standards_number 0
_exptl_absorpt_coefficient_mu 19.993
_exptl_absorpt_correction_T_max 0.052
_exptl_absorpt_correction_T_min 0.001
_exptl_absorpt_correction_type numerical
_exptl_absorpt_process_details 'NUMABS (Rigaku, 1999)'
_exptl_crystal_colour green
_exptl_crystal_density_diffrn 3.566
_exptl_crystal_description block
_exptl_crystal_F_000 3137.00
_exptl_crystal_size_max 0.396
_exptl_crystal_size_mid 0.172
_exptl_crystal_size_min 0.148
_refine_diff_density_max 3.380
_refine_diff_density_min -2.760
_refine_ls_abs_structure_details 'Flack, H. D. (1983), Acta Cryst. A39, 876-881.  10862 Friedel Pairs'
_refine_ls_abs_structure_Flack 0.004(11)
_refine_ls_extinction_method none
_refine_ls_goodness_of_fit_ref 1.038
_refine_ls_hydrogen_treatment undef
_refine_ls_number_parameters 752
_refine_ls_number_reflns 25622
_refine_ls_number_restraints 7
_refine_ls_R_factor_gt 0.0509
_refine_ls_shift/su_max 0.001
_refine_ls_structure_factor_coef Fsqd
_refine_ls_weighting_details 'w = 1/[\s^2^(Fo^2^)+(0.0920P)^2^+24.1757P] where P=(Fo^2^+2Fc^2^)/3'
_refine_ls_weighting_scheme calc
_refine_ls_wR_factor_ref 0.1529
_reflns_number_gt 24193
_reflns_number_total 25622
_reflns_threshold_expression F^2^>2.0\s(F^2^)
_cod_data_source_file ic200401g_si_002_2.cif
_cod_data_source_block L-Pr
_cod_original_cell_volume 3245.44(13)
_cod_original_formula_sum 'C41.50 H124.20 K1.30 N8.30 Na3.20 O116.10 P2 Pr W22'
_cod_database_code 4325859

loop_
_symmetry_equiv_pos_site_id
_symmetry_equiv_pos_as_xyz
1 +X,+Y,+Z

loop_
_atom_site_label
_atom_site_type_symbol
_atom_site_fract_x
_atom_site_fract_y
_atom_site_fract_z
_atom_site_U_iso_or_equiv
_atom_site_adp_type
_atom_site_occupancy
_atom_site_symmetry_multiplicity
_atom_site_calc_flag
W(1) W 0.90505(6) 0.26200(5) 0.18544(4) 0.02776(14) Uani 1.0 1 d
W(2) W 0.79190(6) 0.53901(5) 0.08386(4) 0.02717(14) Uani 1.0 1 d
W(3) W 1.15678(6) 0.74593(5) 0.13230(4) 0.02992(15) Uani 1.0 1 d
W(4) W 1.26786(6) 0.47894(6) 0.25486(4) 0.03075(15) Uani 1.0 1 d
W(5) W 1.03155(6) 0.54406(5) -0.00631(4) 0.02833(15) Uani 1.0 1 d
W(6) W 0.59672(6) 0.06618(5) -0.09145(4) 0.02877(15) Uani 1.0 1 d
W(7) W 0.91162(6) 0.73963(5) 0.22397(4) 0.03260(16) Uani 1.0 1 d
W(8) W 1.26398(6) 0.52117(6) 0.07678(4) 0.02876(15) Uani 1.0 1 d
W(9) W 1.04263(6) 0.47223(6) 0.33892(4) 0.03339(16) Uani 1.0 1 d
W(10) W 1.12837(6) 0.26848(5) 0.10227(4) 0.02692(14) Uani 1.0 1 d
W(11) W 0.81354(6) -0.04625(5) -0.12996(4) 0.03036(15) Uani 1.0 1 d
W(12) W 0.79501(6) 0.50967(6) 0.25235(4) 0.03042(15) Uani 1.0 1 d
W(13) W 0.98259(7) 0.25721(7) -0.20626(5) 0.03816(18) Uani 1.0 1 d
W(14) W 0.74931(6) 0.38094(6) -0.16521(4) 0.03324(16) Uani 1.0 1 d
W(15) W 0.50296(7) 0.23509(6) -0.20095(4) 0.03591(17) Uani 1.0 1 d
W(16) W 0.63976(8) 0.28077(7) -0.33709(4) 0.0434(2) Uani 1.0 1 d
W(17) W 0.47473(8) -0.04942(7) -0.27546(4) 0.0425(2) Uani 1.0 1 d
W(18) W 0.61240(9) -0.00665(8) -0.41314(4) 0.0504(3) Uani 1.0 1 d
W(19) W 0.87808(9) 0.15593(8) -0.37927(5) 0.0500(3) Uani 1.0 1 d
W(20) W 0.95719(8) -0.00610(7) -0.28393(5) 0.0446(2) Uani 1.0 1 d
W(21) W 0.69362(9) -0.16557(7) -0.31428(5) 0.0473(3) Uani 1.0 1 d
W(22) W 1.16204(6) 0.70457(6) 0.31193(4) 0.03352(16) Uani 1.0 1 d
Pr(1) Pr 0.86847(8) 0.25066(7) -0.01754(5) 0.02643(18) Uani 1.0 1 d
K(1) K 0.4877(8) 0.9578(7) 0.0627(5) 0.060(2) Uani 0.7000 1 d
P(1) P 1.0319(4) 0.5040(4) 0.1649(3) 0.0236(8) Uani 1.0 1 d
P(2) P 0.7267(5) 0.1059(4) -0.2377(3) 0.0314(10) Uani 1.0 1 d
Na(3) Na 0.7523(19) 0.843(2) 0.1083(13) 0.070(6) Uani 0.5000 1 d
O(1) O 0.8034(11) 0.4036(10) 0.0545(7) 0.032(3) Uiso 1.0 1 d
O(2) O 1.0929(10) 0.5573(9) 0.1135(7) 0.027(3) Uiso 1.0 1 d
O(3) O 0.9145(11) -0.0221(10) -0.1952(7) 0.033(3) Uiso 1.0 1 d
O(4) O 0.6788(11) 0.2054(10) -0.2344(7) 0.032(3) Uiso 1.0 1 d
O(5) O 0.5409(10) 0.1733(9) -0.1306(7) 0.027(3) Uiso 1.0 1 d
O(6) O 0.5990(11) 0.3593(11) -0.1584(7) 0.034(3) Uiso 1.0 1 d
O(7) O 0.4587(13) 0.0955(12) -0.2583(8) 0.043(4) Uiso 1.0 1 d
O(8) O 0.5221(11) -0.0307(11) -0.1857(8) 0.037(3) Uiso 1.0 1 d
O(9) O 0.9054(11) 0.5872(10) 0.0386(7) 0.033(3) Uiso 1.0 1 d
O(10) O 0.8210(10) 0.3710(10) 0.2129(7) 0.030(3) Uiso 1.0 1 d
O(11) O 0.6829(11) 0.5550(10) 0.0366(7) 0.031(3) Uiso 1.0 1 d
O(12) O 1.2137(11) 0.1789(11) 0.0876(7) 0.034(3) Uiso 1.0 1 d
O(13) O 1.1811(10) 0.5261(10) -0.0039(7) 0.030(3) Uiso 1.0 1 d
O(14) O 1.2061(11) 0.3831(10) 0.0696(7) 0.031(3) Uiso 1.0 1 d
O(15) O 1.0947(10) 0.7008(10) 0.0427(7) 0.028(3) Uiso 1.0 1 d
O(16) O 1.2059(10) 0.3552(9) 0.1976(7) 0.027(3) Uiso 1.0 1 d
O(17) O 1.3010(12) 0.5284(11) 0.1729(8) 0.036(3) Uiso 1.0 1 d
O(18) O 1.3862(12) 0.4556(11) 0.2818(8) 0.038(3) Uiso 1.0 1 d
O(19) O 1.3808(12) 0.5084(11) 0.0428(8) 0.038(3) Uiso 1.0 1 d
O(20) O 1.0978(11) 0.5313(10) 0.2363(7) 0.030(3) Uiso 1.0 1 d
O(21) O 1.1973(10) 0.7361(10) 0.2239(7) 0.029(3) Uiso 1.0 1 d
O(22) O 1.2094(12) 0.8704(11) 0.1342(8) 0.039(3) Uiso 1.0 1 d
O(23) O 1.2813(11) 0.6290(10) 0.3060(7) 0.031(3) Uiso 1.0 1 d
O(24) O 1.0175(13) 0.4421(12) 0.4167(9) 0.046(4) Uiso 1.0 1 d
O(25) O 1.2154(12) 0.8156(12) 0.3715(8) 0.041(4) Uiso 1.0 1 d
O(26) O 0.9967(12) 0.3498(11) 0.2731(8) 0.038(3) Uiso 1.0 1 d
O(27) O 1.0241(11) 0.7650(11) 0.1666(7) 0.035(3) Uiso 1.0 1 d
O(28) O 0.8432(11) 0.2155(11) 0.0977(7) 0.033(3) Uiso 1.0 1 d
O(29) O 1.0367(10) 0.2110(10) 0.1629(7) 0.029(3) Uiso 1.0 1 d
O(30) O 1.0063(10) 0.3875(10) 0.1372(7) 0.029(3) Uiso 1.0 1 d
O(31) O 0.9829(10) 0.4098(10) -0.0171(7) 0.030(3) Uiso 1.0 1 d
O(32) O 0.7784(12) 0.5130(12) -0.1280(8) 0.041(4) Uiso 1.0 1 d
O(33) O 0.7707(11) 0.3219(10) -0.0984(7) 0.033(3) Uiso 1.0 1 d
O(34) O 0.6879(11) 0.1581(10) -0.0279(7) 0.031(3) Uiso 1.0 1 d
O(35) O 0.9524(10) 0.2255(10) -0.1264(7) 0.029(3) Uiso 1.0 1 d
O(36) O 0.3829(13) 0.2742(13) -0.1773(9) 0.047(4) Uiso 1.0 1 d
O(37) O 0.7350(10) 0.0838(10) -0.1667(7) 0.027(3) Uiso 1.0 1 d
O(38) O 0.6741(11) -0.0472(10) -0.0950(7) 0.033(3) Uiso 1.0 1 d
O(39) O 0.8554(12) -0.1489(11) -0.1030(8) 0.037(3) Uiso 1.0 1 d
O(40) O 0.7278(13) -0.1349(12) -0.2205(9) 0.045(4) Uiso 1.0 1 d
O(41) O 0.6568(11) 0.0138(11) -0.2910(8) 0.036(3) Uiso 1.0 1 d
O(42) O 0.4837(14) -0.0409(13) -0.3749(9) 0.051(4) Uiso 1.0 1 d
O(43) O 1.0231(11) 0.7342(10) 0.2895(7) 0.033(3) Uiso 1.0 1 d
O(44) O 1.1886(12) 0.4506(11) 0.3299(8) 0.039(3) Uiso 1.0 1 d
O(45) O 1.2727(10) 0.6735(10) 0.1038(7) 0.029(3) Uiso 1.0 1 d
O(46) O 0.8819(13) 0.8616(12) 0.2574(8) 0.044(4) Uiso 1.0 1 d
O(47) O 0.8242(13) 0.6614(12) 0.2738(8) 0.043(4) Uiso 1.0 1 d
O(48) O 0.9301(10) 0.5532(9) 0.1766(6) 0.027(3) Uiso 1.0 1 d
O(49) O 0.7225(11) 0.5138(10) 0.1680(7) 0.032(3) Uiso 1.0 1 d
O(50) O 1.0434(10) 0.2255(10) 0.0262(7) 0.029(3) Uiso 1.0 1 d
O(51) O 0.8530(10) 0.1678(10) 0.2255(7) 0.029(3) Uiso 1.0 1 d
O(52) O 0.8748(11) 0.0592(10) -0.0604(7) 0.032(3) Uiso 1.0 1 d
O(53) O 1.1024(14) 0.3451(13) -0.1827(9) 0.049(4) Uiso 1.0 1 d
O(54) O 0.4951(12) 0.0316(11) -0.0414(8) 0.037(3) Uiso 1.0 1 d
O(55) O 0.8320(10) 0.1192(10) -0.2670(7) 0.029(3) Uiso 1.0 1 d
O(56) O 0.5913(14) 0.1395(13) -0.3825(9) 0.050(4) Uiso 1.0 1 d
O(57) O 0.8388(14) -0.1028(13) -0.3225(9) 0.050(4) Uiso 1.0 1 d
O(58) O 0.9518(13) 0.0445(13) -0.3667(9) 0.047(4) Uiso 1.0 1 d
O(59) O 0.9115(11) 0.5182(10) 0.3188(7) 0.031(3) Uiso 1.0 1 d
O(60) O 0.6893(13) 0.4897(13) 0.2994(9) 0.046(4) Uiso 1.0 1 d
O(61) O 0.7021(14) 0.3882(14) -0.2646(9) 0.053(4) Uiso 1.0 1 d
O(62) O 0.5670(15) -0.0411(14) -0.4978(10) 0.057(5) Uiso 1.0 1 d
O(63) O 1.1018(12) 0.6194(11) 0.3706(8) 0.038(3) Uiso 1.0 1 d
O(64) O 0.8180(11) 0.6899(10) 0.1454(7) 0.033(3) Uiso 1.0 1 d
O(65) O 1.0101(12) 0.5634(11) -0.0894(8) 0.038(3) Uiso 1.0 1 d
O(66) O 0.8801(13) 0.3473(13) -0.2039(9) 0.046(4) Uiso 1.0 1 d
O(67) O 0.5118(12) 0.2763(11) -0.2893(8) 0.040(4) Uiso 1.0 1 d
O(68) O 0.6030(15) 0.3415(15) -0.3994(10) 0.058(5) Uiso 1.0 1 d
O(69) O 0.7718(14) 0.2485(13) -0.3625(9) 0.049(4) Uiso 1.0 1 d
O(70) O 0.6528(14) -0.1322(13) -0.4052(9) 0.049(4) Uiso 1.0 1 d
O(71) O 0.7558(13) 0.0506(13) -0.4129(9) 0.047(4) Uiso 1.0 1 d
O(72) O 0.3492(15) -0.1094(14) -0.2777(10) 0.055(4) Uiso 1.0 1 d
O(73) O 0.6970(15) -0.2942(15) -0.3398(10) 0.058(5) Uiso 1.0 1 d
O(74) O 1.0554(17) -0.0872(16) -0.2981(11) 0.068(5) Uiso 1.0 1 d
O(75) O 0.9683(15) 0.2443(14) -0.3149(10) 0.054(4) Uiso 1.0 1 d
O(76) O 1.0393(14) 0.1265(13) -0.2355(9) 0.051(4) Uiso 1.0 1 d
O(77) O 0.5382(13) -0.1720(13) -0.2994(9) 0.046(4) Uiso 1.0 1 d
O(78) O 0.9212(19) 0.1755(18) -0.4557(12) 0.075(6) Uiso 1.0 1 d
O(79) O 0.5954(14) 1.1099(13) 0.1331(9) 0.049(4) Uiso 1.0 1 d
O(80) O 0.5118(15) 1.1719(14) 0.2287(10) 0.056(5) Uiso 1.0 1 d
O(81) O 0.1189(14) 0.8120(14) -0.0528(9) 0.053(4) Uiso 1.0 1 d
O(82) O 0.0654(15) 0.9606(14) 0.0117(10) 0.054(4) Uiso 1.0 1 d
O(83) O 0.4071(16) 0.7752(16) 0.0129(11) 0.064(5) Uiso 1.0 1 d
O(84) O 0.3257(16) 1.0125(15) 0.0727(10) 0.060(5) Uiso 1.0 1 d
O(85) O 0.4665(12) 0.8942(12) 0.1654(8) 0.041(4) Uiso 1.0 1 d
O(86) O 0.4834(16) 1.0081(15) 0.2710(11) 0.063(5) Uiso 1.0 1 d
O(87) O 0.658(3) 0.915(3) 0.0344(16) 0.106(9) Uiso 1.0 1 d
O(88) O -0.003(5) 0.181(6) 0.435(4) 0.34(5) Uiso 1.0 1 d
O(89) O 0.583(3) 0.732(3) 0.0978(19) 0.123(11) Uiso 1.0 1 d
O(90) O 0.702(3) 0.966(3) 0.2001(15) 0.096(8) Uiso 1.0 1 d
O(91) O 0.744(4) 1.028(4) 0.125(3) 0.070(11) Uiso 0.5000 1 d
O(92) O 0.907(4) 0.971(3) 0.122(2) 0.136(12) Uiso 1.0 1 d
O(93) O 0.605(4) 0.576(4) 0.752(3) 0.079(12) Uiso 0.5000 1 d
O(94) O 0.811(5) 0.702(4) -0.036(3) 0.089(14) Uiso 0.5000 1 d
O(99) O 0.895(3) 0.798(3) 0.0363(16) 0.039(6) Uiso 0.5000 1 d
O(100) O 0.667(4) 0.679(4) -0.082(3) 0.077(12) Uiso 0.5000 1 d
O(101) O 0.157(3) 0.249(3) 0.4122(19) 0.129(11) Uiso 1.0 1 d
O(102) O 0.551(3) 0.341(3) 0.3491(18) 0.048(8) Uiso 0.5000 1 d
O(105) O 0.353(5) 0.411(4) 0.440(3) 0.087(14) Uiso 0.5000 1 d
O(106) O 0.543(5) 0.732(5) 0.840(4) 0.104(17) Uiso 0.5000 1 d
O(109) O 0.697(5) 0.486(4) 0.467(3) 0.089(14) Uiso 0.5000 1 d
O(111) O 0.2851(17) 0.4747(16) 0.8670(12) 0.068(5) Uiso 1.0 1 d
O(112) O 0.4991(18) 0.5258(17) 0.9160(12) 0.073(6) Uiso 1.0 1 d
N(1) N 0.6213(14) 1.2929(13) 0.0983(9) 0.036(4) Uiso 1.0 1 d
N(2) N 0.0971(16) 1.0699(15) -0.0848(11) 0.045(5) Uiso 1.0 1 d
N(3) N 0.4555(15) 0.7262(15) 0.2180(10) 0.042(4) Uiso 1.0 1 d
N(4) N 0.159(2) 0.191(2) 0.2805(14) 0.070(7) Uiso 1.0 1 d
C(1) C 0.5592(18) 1.1812(17) 0.1731(11) 0.040(5) Uiso 1.0 1 d
C(2) C 0.5568(15) 1.2869(14) 0.1593(10) 0.029(4) Uiso 1.0 1 d
C(3) C 0.445(2) 1.3034(19) 0.1346(13) 0.049(6) Uiso 1.0 1 d
C(4) C 0.4393(17) 1.2784(16) 0.0534(11) 0.038(4) Uiso 1.0 1 d
C(5) C 0.5515(17) 1.3242(16) 0.0449(11) 0.036(4) Uiso 1.0 1 d
C(6) C 0.0970(16) 0.9143(15) -0.0400(11) 0.035(4) Uiso 1.0 1 d
C(7) C 0.1242(16) 0.9562(15) -0.1058(11) 0.035(4) Uiso 1.0 1 d
C(8) C 0.242(3) 0.962(3) -0.1175(16) 0.061(7) Uiso 1.0 1 d
C(9) C 0.264(3) 1.065(2) -0.1434(14) 0.056(6) Uiso 1.0 1 d
C(10) C 0.193(2) 1.1363(19) -0.0948(13) 0.049(6) Uiso 1.0 1 d
C(11) C 0.4690(18) 0.9179(18) 0.2295(12) 0.043(5) Uiso 1.0 1 d
C(12) C 0.4520(19) 0.8303(18) 0.2700(12) 0.044(5) Uiso 1.0 1 d
C(13) C 0.538(3) 0.662(3) 0.240(2) 0.081(9) Uiso 1.0 1 d
C(14) C 0.556(3) 0.832(3) 0.3190(19) 0.079(9) Uiso 1.0 1 d
C(15) C 0.074(4) 0.175(3) 0.3920(17) 0.103(13) Uiso 1.0 1 d
C(16) C 0.071(3) 0.125(3) 0.3078(16) 0.083(10) Uiso 1.0 1 d
C(17) C 0.118(3) 0.016(3) 0.2979(19) 0.079(9) Uiso 1.0 1 d
C(18) C 0.244(3) 0.044(3) 0.298(2) 0.089(11) Uiso 1.0 1 d
C(19) C 0.212(4) 0.103(4) 0.239(2) 0.125(17) Uiso 1.0 1 d
C(20) C 0.562(4) 0.715(4) 0.316(3) 0.096(12) Uiso 1.0 1 d

loop_
_atom_site_aniso_label
_atom_site_aniso_U_11
_atom_site_aniso_U_22
_atom_site_aniso_U_33
_atom_site_aniso_U_12
_atom_site_aniso_U_13
_atom_site_aniso_U_23
W(1) 0.0293(4) 0.0255(3) 0.0293(4) 0.0033(3) 0.0027(3) 0.0086(3)
W(2) 0.0252(4) 0.0236(3) 0.0336(4) 0.0055(3) 0.0026(3) 0.0076(3)
W(3) 0.0281(4) 0.0244(3) 0.0369(4) 0.0008(3) 0.0026(3) 0.0086(3)
W(4) 0.0279(4) 0.0313(4) 0.0324(4) 0.0033(3) -0.0028(3) 0.0080(3)
W(5) 0.0272(4) 0.0286(4) 0.0301(4) 0.0024(3) 0.0026(3) 0.0100(3)
W(6) 0.0276(4) 0.0299(4) 0.0271(4) 0.0021(3) 0.0008(3) 0.0049(3)
W(7) 0.0303(4) 0.0239(4) 0.0413(4) 0.0054(3) 0.0062(4) 0.0020(3)
W(8) 0.0242(4) 0.0298(4) 0.0334(4) 0.0047(3) 0.0044(3) 0.0091(3)
W(9) 0.0366(4) 0.0362(4) 0.0257(4) 0.0018(3) 0.0014(3) 0.0066(3)
W(10) 0.0250(4) 0.0244(3) 0.0319(4) 0.0067(3) 0.0014(3) 0.0063(3)
W(11) 0.0356(4) 0.0266(3) 0.0290(4) 0.0091(3) 0.0035(3) 0.0046(3)
W(12) 0.0287(4) 0.0307(4) 0.0311(4) 0.0049(3) 0.0086(3) 0.0045(3)
W(13) 0.0368(5) 0.0414(4) 0.0401(5) 0.0088(4) 0.0128(4) 0.0138(4)
W(14) 0.0369(4) 0.0305(4) 0.0343(4) 0.0088(3) 0.0032(4) 0.0095(3)
W(15) 0.0349(4) 0.0382(4) 0.0355(4) 0.0100(4) -0.0026(4) 0.0093(3)
W(16) 0.0590(6) 0.0445(5) 0.0310(4) 0.0158(4) 0.0012(4) 0.0138(4)
W(17) 0.0479(5) 0.0390(4) 0.0339(4) -0.0018(4) -0.0109(4) 0.0030(4)
W(18) 0.0734(7) 0.0490(5) 0.0258(4) 0.0137(5) -0.0047(5) 0.0024(4)
W(19) 0.0706(7) 0.0541(6) 0.0333(4) 0.0227(5) 0.0192(5) 0.0159(4)
W(20) 0.0573(6) 0.0461(5) 0.0370(4) 0.0247(5) 0.0197(4) 0.0104(4)
W(21) 0.0724(7) 0.0328(4) 0.0322(4) 0.0135(4) -0.0030(5) -0.0031(4)
W(22) 0.0351(4) 0.0294(4) 0.0313(4) 0.0009(3) -0.0008(4) 0.0010(3)
Pr(1) 0.0255(5) 0.0251(4) 0.0283(5) 0.0059(4) 0.0028(4) 0.0044(4)
K(1) 0.064(5) 0.052(5) 0.067(5) 0.015(4) 0.019(5) 0.016(4)
P(1) 0.0193(18) 0.0267(19) 0.0248(19) 0.0044(15) 0.0006(16) 0.0061(15)
P(2) 0.039(3) 0.030(2) 0.0227(19) 0.0066(19) -0.0011(19) 0.0031(17)
Na(3) 0.064(14) 0.080(15) 0.073(15) 0.042(12) -0.002(12) 0.021(12)

loop_
_atom_type_symbol
_atom_type_description
_atom_type_scat_dispersion_real
_atom_type_scat_dispersion_imag
_atom_type_scat_source
O O 0.0106 0.0060
;
International Tables for Crystallography
(1992, Vol. C, Tables 4.2.6.8 and 6.1.1.4)
;
Pr Pr -0.2180 2.8214
;
International Tables for Crystallography
(1992, Vol. C, Tables 4.2.6.8 and 6.1.1.4)
;
P P 0.1023 0.0942
;
International Tables for Crystallography
(1992, Vol. C, Tables 4.2.6.8 and 6.1.1.4)
;
W W -0.8490 6.8722
;
International Tables for Crystallography
(1992, Vol. C, Tables 4.2.6.8 and 6.1.1.4)
;
K K 0.2009 0.2494
;
International Tables for Crystallography
(1992, Vol. C, Tables 4.2.6.8 and 6.1.1.4)
;
Na Na 0.0362 0.0249
;
International Tables for Crystallography
(1992, Vol. C, Tables 4.2.6.8 and 6.1.1.4)
;
C C 0.0033 0.0016
;
International Tables for Crystallography
(1992, Vol. C, Tables 4.2.6.8 and 6.1.1.4)
;
N N 0.0061 0.0033
;
International Tables for Crystallography
(1992, Vol. C, Tables 4.2.6.8 and 6.1.1.4)
;
H H 0.0000 0.0000
;
International Tables for Crystallography
(1992, Vol. C, Table 6.1.1.4)
;

loop_
_geom_angle_atom_site_label_1
_geom_angle_atom_site_label_2
_geom_angle_atom_site_label_3
_geom_angle
_geom_angle_publ_flag
_geom_angle_site_symmetry_1
_geom_angle_site_symmetry_3
O(10) W(1) O(26) 81.0(6) yes . .
O(10) W(1) O(28) 95.1(6) yes . .
O(10) W(1) O(29) 152.9(5) yes . .
O(10) W(1) O(30) 83.5(5) yes . .
O(10) W(1) O(51) 103.5(6) yes . .
O(26) W(1) O(28) 162.9(7) yes . .
O(26) W(1) O(29) 81.9(6) yes . .
O(26) W(1) O(30) 79.5(6) yes . .
O(26) W(1) O(51) 94.5(6) yes . .
O(28) W(1) O(29) 95.1(6) yes . .
O(28) W(1) O(30) 83.5(6) yes . .
O(28) W(1) O(51) 102.7(6) yes . .
O(29) W(1) O(30) 72.8(6) yes . .
O(29) W(1) O(51) 98.6(6) yes . .
O(30) W(1) O(51) 170.0(6) yes . .
O(1) W(2) O(9) 95.7(6) yes . .
O(1) W(2) O(11) 104.9(6) yes . .
O(1) W(2) O(48) 88.4(5) yes . .
O(1) W(2) O(49) 91.2(6) yes . .
O(1) W(2) O(64) 159.0(6) yes . .
O(9) W(2) O(11) 104.5(7) yes . .
O(9) W(2) O(48) 82.5(5) yes . .
O(9) W(2) O(49) 153.4(6) yes . .
O(9) W(2) O(64) 83.4(6) yes . .
O(11) W(2) O(48) 164.0(5) yes . .
O(11) W(2) O(49) 98.4(6) yes . .
O(11) W(2) O(64) 95.5(6) yes . .
O(48) W(2) O(49) 72.0(5) yes . .
O(48) W(2) O(64) 70.7(5) yes . .
O(49) W(2) O(64) 81.1(6) yes . .
O(2) W(3) O(15) 73.3(5) yes . .
O(2) W(3) O(21) 83.5(5) yes . .
O(2) W(3) O(22) 171.6(6) yes . .
O(2) W(3) O(27) 85.2(5) yes . .
O(2) W(3) O(45) 73.0(5) yes . .
O(15) W(3) O(21) 156.7(6) yes . .
O(15) W(3) O(22) 101.4(7) yes . .
O(15) W(3) O(27) 90.3(6) yes . .
O(15) W(3) O(45) 89.6(6) yes . .
O(21) W(3) O(22) 101.9(6) yes . .
O(21) W(3) O(27) 85.2(6) yes . .
O(21) W(3) O(45) 86.0(6) yes . .
O(22) W(3) O(27) 101.5(7) yes . .
O(22) W(3) O(45) 100.7(7) yes . .
O(27) W(3) O(45) 157.3(6) yes . .
O(16) W(4) O(17) 88.6(6) yes . .
O(16) W(4) O(18) 104.8(6) yes . .
O(16) W(4) O(20) 83.2(5) yes . .
O(16) W(4) O(23) 157.2(6) yes . .
O(16) W(4) O(44) 90.5(6) yes . .
O(17) W(4) O(18) 101.3(7) yes . .
O(17) W(4) O(20) 84.6(6) yes . .
O(17) W(4) O(23) 86.7(6) yes . .
O(17) W(4) O(44) 158.8(7) yes . .
O(18) W(4) O(20) 170.1(6) yes . .
O(18) W(4) O(23) 98.0(6) yes . .
O(18) W(4) O(44) 99.5(8) yes . .
O(20) W(4) O(23) 74.1(5) yes . .
O(20) W(4) O(44) 74.2(6) yes . .
O(23) W(4) O(44) 85.9(6) yes . .
O(2) W(5) O(9) 81.7(5) yes . .
O(2) W(5) O(13) 71.8(5) yes . .
O(2) W(5) O(15) 70.2(5) yes . .
O(2) W(5) O(31) 90.3(5) yes . .
O(2) W(5) O(65) 165.5(6) yes . .
O(9) W(5) O(13) 152.5(5) yes . .
O(9) W(5) O(15) 81.7(5) yes . .
O(9) W(5) O(31) 92.1(6) yes . .
O(9) W(5) O(65) 102.3(7) yes . .
O(13) W(5) O(15) 82.5(5) yes . .
O(13) W(5) O(31) 95.3(6) yes . .
O(13) W(5) O(65) 101.7(7) yes . .
O(15) W(5) O(31) 160.2(6) yes . .
O(15) W(5) O(65) 96.4(6) yes . .
O(31) W(5) O(65) 103.3(6) yes . .
O(5) W(6) O(8) 81.0(6) yes . .
O(5) W(6) O(34) 94.8(6) yes . .
O(5) W(6) O(37) 84.5(5) yes . .
O(5) W(6) O(38) 153.5(6) yes . .
O(5) W(6) O(54) 101.9(7) yes . .
O(8) W(6) O(34) 163.3(6) yes . .
O(8) W(6) O(37) 80.4(5) yes . .
O(8) W(6) O(38) 82.9(6) yes . .
O(8) W(6) O(54) 93.9(6) yes . .
O(34) W(6) O(37) 83.1(5) yes . .
O(34) W(6) O(38) 94.7(6) yes . .
O(34) W(6) O(54) 102.7(6) yes . .
O(37) W(6) O(38) 72.2(6) yes . .
O(37) W(6) O(54) 170.8(6) yes . .
O(38) W(6) O(54) 100.0(7) yes . .
O(27) W(7) O(43) 83.9(6) yes . .
O(27) W(7) O(46) 102.9(7) yes . .
O(27) W(7) O(47) 155.9(7) yes . .
O(27) W(7) O(48) 83.7(5) yes . .
O(27) W(7) O(64) 90.5(6) yes . .
O(43) W(7) O(46) 101.1(7) yes . .
O(43) W(7) O(47) 85.8(7) yes . .
O(43) W(7) O(48) 83.1(5) yes . .
O(43) W(7) O(64) 155.9(6) yes . .
O(46) W(7) O(47) 100.4(8) yes . .
O(46) W(7) O(48) 172.4(6) yes . .
O(46) W(7) O(64) 102.9(7) yes . .
O(47) W(7) O(48) 73.5(6) yes . .
O(47) W(7) O(64) 90.2(7) yes . .
O(48) W(7) O(64) 73.0(6) yes . .
O(2) W(8) O(13) 73.0(5) yes . .
O(2) W(8) O(14) 83.5(5) yes . .
O(2) W(8) O(17) 85.9(6) yes . .
O(2) W(8) O(19) 171.1(7) yes . .
O(2) W(8) O(45) 73.5(5) yes . .
O(13) W(8) O(14) 91.7(6) yes . .
O(13) W(8) O(17) 158.9(6) yes . .
O(13) W(8) O(19) 99.9(7) yes . .
O(13) W(8) O(45) 86.4(6) yes . .
O(14) W(8) O(17) 86.4(6) yes . .
O(14) W(8) O(19) 102.4(7) yes . .
O(14) W(8) O(45) 156.5(6) yes . .
O(17) W(8) O(19) 101.0(7) yes . .
O(17) W(8) O(45) 87.1(6) yes . .
O(19) W(8) O(45) 101.0(6) yes . .
O(20) W(9) O(24) 172.6(6) yes . .
O(20) W(9) O(26) 82.2(6) yes . .
O(20) W(9) O(44) 73.2(6) yes . .
O(20) W(9) O(59) 84.8(6) yes . .
O(20) W(9) O(63) 72.7(6) yes . .
O(24) W(9) O(26) 104.2(7) yes . .
O(24) W(9) O(44) 102.6(8) yes . .
O(24) W(9) O(59) 99.1(7) yes . .
O(24) W(9) O(63) 101.1(7) yes . .
O(26) W(9) O(44) 91.1(6) yes . .
O(26) W(9) O(59) 88.0(6) yes . .
O(26) W(9) O(63) 154.7(7) yes . .
O(44) W(9) O(59) 157.8(7) yes . .
O(44) W(9) O(63) 84.4(6) yes . .
O(59) W(9) O(63) 87.0(6) yes . .
O(12) W(10) O(14) 100.8(7) yes . .
O(12) W(10) O(16) 95.1(6) yes . .
O(12) W(10) O(29) 100.4(7) yes . .
O(12) W(10) O(30) 172.4(6) yes . .
O(12) W(10) O(50) 101.0(6) yes . .
O(14) W(10) O(16) 81.3(5) yes . .
O(14) W(10) O(29) 154.1(5) yes . .
O(14) W(10) O(30) 84.9(5) yes . .
O(14) W(10) O(50) 93.4(6) yes . .
O(16) W(10) O(29) 82.2(5) yes . .
O(16) W(10) O(30) 80.6(5) yes . .
O(16) W(10) O(50) 163.8(6) yes . .
O(29) W(10) O(30) 72.8(6) yes . .
O(29) W(10) O(50) 97.0(6) yes . .
O(30) W(10) O(50) 83.7(5) yes . .
O(3) W(11) O(37) 83.8(6) yes . .
O(3) W(11) O(38) 153.3(7) yes . .
O(3) W(11) O(39) 101.8(7) yes . .
O(3) W(11) O(40) 81.7(6) yes . .
O(3) W(11) O(52) 94.9(6) yes . .
O(37) W(11) O(38) 72.4(6) yes . .
O(37) W(11) O(39) 172.9(6) yes . .
O(37) W(11) O(40) 79.6(6) yes . .
O(37) W(11) O(52) 84.4(6) yes . .
O(38) W(11) O(39) 101.2(7) yes . .
O(38) W(11) O(40) 82.3(6) yes . .
O(38) W(11) O(52) 94.6(6) yes . .
O(39) W(11) O(40) 96.6(7) yes . .
O(39) W(11) O(52) 99.4(7) yes . .
O(40) W(11) O(52) 163.9(7) yes . .
O(10) W(12) O(47) 155.2(7) yes . .
O(10) W(12) O(48) 82.3(5) yes . .
O(10) W(12) O(49) 91.0(6) yes . .
O(10) W(12) O(59) 86.0(6) yes . .
O(10) W(12) O(60) 102.8(7) yes . .
O(47) W(12) O(48) 73.6(6) yes . .
O(47) W(12) O(49) 87.9(6) yes . .
O(47) W(12) O(59) 86.1(6) yes . .
O(47) W(12) O(60) 101.8(7) yes . .
O(48) W(12) O(49) 73.8(5) yes . .
O(48) W(12) O(59) 85.0(5) yes . .
O(48) W(12) O(60) 171.4(7) yes . .
O(49) W(12) O(59) 158.7(6) yes . .
O(49) W(12) O(60) 99.0(7) yes . .
O(59) W(12) O(60) 102.2(7) yes . .
O(35) W(13) O(53) 102.9(7) yes . .
O(35) W(13) O(55) 88.6(5) yes . .
O(35) W(13) O(66) 94.7(7) yes . .
O(35) W(13) O(75) 156.7(6) yes . .
O(35) W(13) O(76) 89.8(7) yes . .
O(53) W(13) O(55) 166.2(6) yes . .
O(53) W(13) O(66) 103.2(8) yes . .
O(53) W(13) O(75) 100.0(8) yes . .
O(53) W(13) O(76) 99.3(8) yes . .
O(55) W(13) O(66) 83.1(6) yes . .
O(55) W(13) O(75) 68.2(6) yes . .
O(55) W(13) O(76) 72.8(6) yes . .
O(66) W(13) O(75) 84.1(8) yes . .
O(66) W(13) O(76) 155.4(7) yes . .
O(75) W(13) O(76) 82.4(8) yes . .
O(4) W(14) O(6) 71.8(5) yes . .
O(4) W(14) O(32) 167.1(7) yes . .
O(4) W(14) O(33) 85.7(6) yes . .
O(4) W(14) O(61) 70.7(6) yes . .
O(4) W(14) O(66) 83.4(6) yes . .
O(6) W(14) O(32) 100.5(7) yes . .
O(6) W(14) O(33) 91.5(7) yes . .
O(6) W(14) O(61) 81.7(7) yes . .
O(6) W(14) O(66) 154.7(6) yes . .
O(32) W(14) O(33) 105.2(7) yes . .
O(32) W(14) O(61) 98.3(8) yes . .
O(32) W(14) O(66) 102.8(7) yes . .
O(33) W(14) O(61) 156.4(6) yes . .
O(33) W(14) O(66) 91.8(7) yes . .
O(61) W(14) O(66) 85.3(8) yes . .
O(4) W(15) O(5) 81.8(6) yes . .
O(4) W(15) O(6) 72.1(5) yes . .
O(4) W(15) O(7) 84.8(6) yes . .
O(4) W(15) O(36) 172.1(7) yes . .
O(4) W(15) O(67) 76.1(6) yes . .
O(5) W(15) O(6) 90.6(6) yes . .
O(5) W(15) O(7) 87.1(6) yes . .
O(5) W(15) O(36) 102.9(8) yes . .
O(5) W(15) O(67) 157.1(6) yes . .
O(6) W(15) O(7) 156.8(7) yes . .
O(6) W(15) O(36) 101.3(7) yes . .
O(6) W(15) O(67) 88.0(6) yes . .
O(7) W(15) O(36) 101.8(7) yes . .
O(7) W(15) O(67) 85.3(7) yes . .
O(36) W(15) O(67) 99.8(8) yes . .
O(4) W(16) O(56) 83.3(7) yes . .
O(4) W(16) O(61) 71.9(7) yes . .
O(4) W(16) O(67) 74.3(6) yes . .
O(4) W(16) O(68) 172.3(7) yes . .
O(4) W(16) O(69) 84.5(7) yes . .
O(56) W(16) O(61) 155.1(9) yes . .
O(56) W(16) O(67) 86.3(7) yes . .
O(56) W(16) O(68) 100.7(8) yes . .
O(56) W(16) O(69) 84.6(7) yes . .
O(61) W(16) O(67) 89.2(7) yes . .
O(61) W(16) O(68) 104.2(9) yes . .
O(61) W(16) O(69) 90.5(8) yes . .
O(67) W(16) O(68) 99.3(9) yes . .
O(67) W(16) O(69) 157.7(8) yes . .
O(68) W(16) O(69) 102.3(9) yes . .
O(7) W(17) O(8) 90.2(7) yes . .
O(7) W(17) O(41) 84.0(6) yes . .
O(7) W(17) O(42) 84.5(7) yes . .
O(7) W(17) O(72) 102.8(8) yes . .
O(7) W(17) O(77) 159.6(7) yes . .
O(8) W(17) O(41) 84.5(6) yes . .
O(8) W(17) O(42) 155.9(7) yes . .
O(8) W(17) O(72) 102.7(8) yes . .
O(8) W(17) O(77) 89.8(7) yes . .
O(41) W(17) O(42) 71.7(6) yes . .
O(41) W(17) O(72) 170.0(7) yes . .
O(41) W(17) O(77) 75.7(6) yes . .
O(42) W(17) O(72) 101.4(8) yes . .
O(42) W(17) O(77) 87.2(8) yes . .
O(72) W(17) O(77) 97.1(8) yes . .
O(41) W(18) O(42) 74.3(7) yes . .
O(41) W(18) O(56) 83.1(7) yes . .
O(41) W(18) O(62) 169.5(8) yes . .
O(41) W(18) O(70) 74.2(6) yes . .
O(41) W(18) O(71) 83.7(7) yes . .
O(42) W(18) O(56) 86.8(8) yes . .
O(42) W(18) O(62) 97.8(9) yes . .
O(42) W(18) O(70) 90.1(8) yes . .
O(42) W(18) O(71) 157.0(7) yes . .
O(56) W(18) O(62) 103.8(9) yes . .
O(56) W(18) O(70) 157.0(8) yes . .
O(56) W(18) O(71) 84.2(7) yes . .
O(62) W(18) O(70) 99.2(9) yes . .
O(62) W(18) O(71) 104.8(9) yes . .
O(70) W(18) O(71) 90.0(8) yes . .
O(55) W(19) O(58) 73.1(6) yes . .
O(55) W(19) O(69) 84.1(7) yes . .
O(55) W(19) O(71) 81.2(6) yes . .
O(55) W(19) O(75) 74.4(7) yes . .
O(55) W(19) O(78) 174.1(9) yes . .
O(58) W(19) O(69) 156.2(8) yes . .
O(58) W(19) O(71) 87.2(7) yes . .
O(58) W(19) O(75) 89.0(8) yes . .
O(58) W(19) O(78) 101.4(10) yes . .
O(69) W(19) O(71) 82.5(7) yes . .
O(69) W(19) O(75) 91.5(8) yes . .
O(69) W(19) O(78) 101.6(10) yes . .
O(71) W(19) O(75) 155.3(9) yes . .
O(71) W(19) O(78) 101.0(9) yes . .
O(75) W(19) O(78) 103.7(10) yes . .
O(3) W(20) O(55) 81.9(6) yes . .
O(3) W(20) O(57) 86.2(7) yes . .
O(3) W(20) O(58) 155.4(7) yes . .
O(3) W(20) O(74) 101.6(9) yes . .
O(3) W(20) O(76) 87.9(7) yes . .
O(55) W(20) O(57) 83.9(6) yes . .
O(55) W(20) O(58) 73.7(6) yes . .
O(55) W(20) O(74) 174.7(8) yes . .
O(55) W(20) O(76) 74.8(6) yes . .
O(57) W(20) O(58) 88.1(8) yes . .
O(57) W(20) O(74) 100.2(9) yes . .
O(57) W(20) O(76) 158.5(8) yes . .
O(58) W(20) O(74) 102.9(9) yes . .
O(58) W(20) O(76) 88.7(7) yes . .
O(74) W(20) O(76) 101.3(9) yes . .
O(40) W(21) O(41) 84.2(7) yes . .
O(40) W(21) O(57) 86.8(7) yes . .
O(40) W(21) O(70) 154.8(7) yes . .
O(40) W(21) O(73) 103.6(9) yes . .
O(40) W(21) O(77) 91.2(7) yes . .
O(41) W(21) O(57) 84.6(6) yes . .
O(41) W(21) O(70) 70.9(6) yes . .
O(41) W(21) O(73) 168.9(8) yes . .
O(41) W(21) O(77) 73.6(6) yes . .
O(57) W(21) O(70) 87.7(8) yes . .
O(57) W(21) O(73) 103.5(9) yes . .
O(57) W(21) O(77) 158.2(7) yes . .
O(70) W(21) O(73) 101.6(9) yes . .
O(70) W(21) O(77) 84.9(7) yes . .
O(73) W(21) O(77) 98.1(8) yes . .
O(20) W(22) O(21) 82.6(5) yes . .
O(20) W(22) O(23) 74.4(5) yes . .
O(20) W(22) O(25) 171.9(7) yes . .
O(20) W(22) O(43) 84.2(5) yes . .
O(20) W(22) O(63) 73.0(5) yes . .
O(21) W(22) O(23) 87.2(6) yes . .
O(21) W(22) O(25) 102.7(7) yes . .
O(21) W(22) O(43) 85.9(6) yes . .
O(21) W(22) O(63) 155.5(5) yes . .
O(23) W(22) O(25) 99.5(7) yes . .
O(23) W(22) O(43) 158.2(5) yes . .
O(23) W(22) O(63) 88.5(7) yes . .
O(25) W(22) O(43) 102.2(7) yes . .
O(25) W(22) O(63) 101.8(7) yes . .
O(43) W(22) O(63) 89.3(7) yes . .
O(1) Pr(1) O(28) 72.9(5) yes . .
O(1) Pr(1) O(31) 69.2(5) yes . .
O(1) Pr(1) O(33) 74.3(5) yes . .
O(1) Pr(1) O(34) 87.2(5) yes . .
O(1) Pr(1) O(35) 131.9(5) yes . .
O(1) Pr(1) O(50) 113.2(4) yes . .
O(1) Pr(1) O(52) 154.0(5) yes . .
O(28) Pr(1) O(31) 115.6(4) yes . .
O(28) Pr(1) O(33) 136.0(5) yes . .
O(28) Pr(1) O(34) 75.1(5) yes . .
O(28) Pr(1) O(35) 151.7(5) yes . .
O(28) Pr(1) O(50) 75.0(5) yes . .
O(28) Pr(1) O(52) 86.4(5) yes . .
O(31) Pr(1) O(33) 78.0(5) yes . .
O(31) Pr(1) O(34) 147.9(5) yes . .
O(31) Pr(1) O(35) 71.6(4) yes . .
O(31) Pr(1) O(50) 74.9(5) yes . .
O(31) Pr(1) O(52) 135.7(5) yes . .
O(33) Pr(1) O(34) 74.8(5) yes . .
O(33) Pr(1) O(35) 71.3(5) yes . .
O(33) Pr(1) O(50) 146.2(5) yes . .
O(33) Pr(1) O(52) 113.4(5) yes . .
O(34) Pr(1) O(35) 114.2(4) yes . .
O(34) Pr(1) O(50) 136.2(5) yes . .
O(34) Pr(1) O(52) 72.1(5) yes . .
O(35) Pr(1) O(50) 81.3(5) yes . .
O(35) Pr(1) O(52) 72.5(5) yes . .
O(50) Pr(1) O(52) 74.9(4) yes . .
O(54) K(1) O(79) 91.6(7) yes 1_565 .
O(54) K(1) O(83) 102.6(7) yes 1_565 .
O(54) K(1) O(84) 85.2(8) yes 1_565 .
O(54) K(1) O(85) 174.7(7) yes 1_565 .
O(54) K(1) O(87) 84.3(10) yes 1_565 .
O(54) K(1) C(1) 94.5(6) yes 1_565 .
O(79) K(1) O(83) 162.4(9) yes . .
O(79) K(1) O(84) 99.6(7) yes . .
O(79) K(1) O(85) 88.4(7) yes . .
O(79) K(1) O(87) 80.2(8) yes . .
O(79) K(1) C(1) 18.7(6) yes . .
O(83) K(1) O(84) 91.8(8) yes . .
O(83) K(1) O(85) 78.4(7) yes . .
O(83) K(1) O(87) 90.9(9) yes . .
O(83) K(1) C(1) 161.0(8) yes . .
O(84) K(1) O(85) 89.6(8) yes . .
O(84) K(1) O(87) 169.5(11) yes . .
O(84) K(1) C(1) 81.5(7) yes . .
O(85) K(1) O(87) 100.9(10) yes . .
O(85) K(1) C(1) 83.8(6) yes . .
O(87) K(1) C(1) 98.9(8) yes . .
O(2) P(1) O(20) 109.1(7) yes . .
O(2) P(1) O(30) 112.2(7) yes . .
O(2) P(1) O(48) 106.8(8) yes . .
O(20) P(1) O(30) 110.5(8) yes . .
O(20) P(1) O(48) 107.4(7) yes . .
O(30) P(1) O(48) 110.5(7) yes . .
O(4) P(2) O(37) 110.5(8) yes . .
O(4) P(2) O(41) 108.6(8) yes . .
O(4) P(2) O(55) 107.9(8) yes . .
O(37) P(2) O(41) 110.9(8) yes . .
O(37) P(2) O(55) 112.4(8) yes . .
O(41) P(2) O(55) 106.4(8) yes . .
O(64) Na(3) O(87) 153.4(13) yes . .
O(64) Na(3) O(89) 82.3(13) yes . .
O(64) Na(3) O(90) 113.5(14) yes . .
O(64) Na(3) O(91) 151.7(15) yes . .
O(64) Na(3) O(92) 104.2(15) yes . .
O(64) Na(3) O(99) 74.3(12) yes . .
O(87) Na(3) O(89) 80.5(15) yes . .
O(87) Na(3) O(90) 87.3(14) yes . .
O(87) Na(3) O(91) 54.9(14) yes . .
O(87) Na(3) O(92) 94.6(17) yes . .
O(87) Na(3) O(99) 98.9(15) yes . .
O(89) Na(3) O(90) 91.6(14) yes . .
O(89) Na(3) O(91) 115.2(18) yes . .
O(89) Na(3) O(92) 172.6(19) yes . .
O(89) Na(3) O(99) 123.9(14) yes . .
O(90) Na(3) O(91) 47.8(15) yes . .
O(90) Na(3) O(92) 82.5(14) yes . .
O(90) Na(3) O(99) 144.5(14) yes . .
O(91) Na(3) O(92) 57.4(16) yes . .
O(91) Na(3) O(99) 108.8(17) yes . .
O(92) Na(3) O(99) 62.2(13) yes . .
W(2) O(1) Pr(1) 155.5(8) yes . .
W(3) O(2) W(5) 91.5(5) yes . .
W(3) O(2) W(8) 88.9(4) yes . .
W(3) O(2) P(1) 126.3(7) yes . .
W(5) O(2) W(8) 90.1(5) yes . .
W(5) O(2) P(1) 125.1(7) yes . .
W(8) O(2) P(1) 124.0(8) yes . .
W(11) O(3) W(20) 154.6(8) yes . .
W(14) O(4) W(15) 89.5(5) yes . .
W(14) O(4) W(16) 89.5(5) yes . .
W(14) O(4) P(2) 126.8(8) yes . .
W(15) O(4) W(16) 86.8(5) yes . .
W(15) O(4) P(2) 126.3(8) yes . .
W(16) O(4) P(2) 125.6(8) yes . .
W(6) O(5) W(15) 155.5(7) yes . .
W(14) O(6) W(15) 126.6(8) yes . .
W(15) O(7) W(17) 146.6(10) yes . .
W(6) O(8) W(17) 150.6(9) yes . .
W(2) O(9) W(5) 142.1(8) yes . .
W(1) O(10) W(12) 156.0(7) yes . .
W(5) O(13) W(8) 124.9(7) yes . .
W(8) O(14) W(10) 154.8(8) yes . .
W(3) O(15) W(5) 124.8(7) yes . .
W(4) O(16) W(10) 150.8(8) yes . .
W(4) O(17) W(8) 147.6(8) yes . .
W(4) O(20) W(9) 88.9(5) yes . .
W(4) O(20) W(22) 89.7(4) yes . .
W(4) O(20) P(1) 124.6(7) yes . .
W(9) O(20) W(22) 89.2(4) yes . .
W(9) O(20) P(1) 124.6(7) yes . .
W(22) O(20) P(1) 128.1(8) yes . .
W(3) O(21) W(22) 150.7(7) yes . .
W(4) O(23) W(22) 121.6(6) yes . .
W(1) O(26) W(9) 152.9(10) yes . .
W(3) O(27) W(7) 153.2(9) yes . .
W(1) O(28) Pr(1) 137.7(7) yes . .
W(1) O(29) W(10) 121.4(8) yes . .
W(1) O(30) W(10) 90.1(5) yes . .
W(1) O(30) P(1) 129.3(8) yes . .
W(10) O(30) P(1) 126.7(8) yes . .
W(5) O(31) Pr(1) 161.7(8) yes . .
W(14) O(33) Pr(1) 158.0(8) yes . .
W(6) O(34) Pr(1) 139.5(7) yes . .
W(13) O(35) Pr(1) 153.2(8) yes . .
W(6) O(37) W(11) 90.5(5) yes . .
W(6) O(37) P(2) 127.6(8) yes . .
W(11) O(37) P(2) 129.6(7) yes . .
W(6) O(38) W(11) 121.9(8) yes . .
W(11) O(40) W(21) 152.3(10) yes . .
W(17) O(41) W(18) 90.4(5) yes . .
W(17) O(41) W(21) 89.1(5) yes . .
W(17) O(41) P(2) 123.7(8) yes . .
W(18) O(41) W(21) 90.2(5) yes . .
W(18) O(41) P(2) 129.4(9) yes . .
W(21) O(41) P(2) 122.7(9) yes . .
W(17) O(42) W(18) 123.3(9) yes . .
W(7) O(43) W(22) 151.6(8) yes . .
W(4) O(44) W(9) 123.6(9) yes . .
W(3) O(45) W(8) 124.4(7) yes . .
W(7) O(47) W(12) 125.0(8) yes . .
W(2) O(48) W(7) 90.1(5) yes . .
W(2) O(48) W(12) 89.4(4) yes . .
W(2) O(48) P(1) 123.8(7) yes . .
W(7) O(48) W(12) 87.4(4) yes . .
W(7) O(48) P(1) 128.5(7) yes . .
W(12) O(48) P(1) 125.6(8) yes . .
W(2) O(49) W(12) 124.7(7) yes . .
W(10) O(50) Pr(1) 138.9(7) yes . .
W(11) O(52) Pr(1) 137.6(8) yes . .
W(6) O(54) K(1) 134.0(9) yes . 1_545
W(13) O(55) W(19) 89.1(5) yes . .
W(13) O(55) W(20) 87.7(5) yes . .
W(13) O(55) P(2) 122.7(7) yes . .
W(19) O(55) W(20) 87.6(5) yes . .
W(19) O(55) P(2) 130.2(8) yes . .
W(20) O(55) P(2) 126.6(8) yes . .
W(16) O(56) W(18) 151.6(10) yes . .
W(20) O(57) W(21) 149.1(10) yes . .
W(19) O(58) W(20) 125.0(9) yes . .
W(9) O(59) W(12) 147.7(7) yes . .
W(14) O(61) W(16) 127.9(10) yes . .
W(9) O(63) W(22) 125.0(7) yes . .
W(2) O(64) W(7) 126.2(8) yes . .
W(2) O(64) Na(3) 123.0(8) yes . .
W(7) O(64) Na(3) 109.7(8) yes . .
W(13) O(66) W(14) 143.8(11) yes . .
W(15) O(67) W(16) 122.6(9) yes . .
W(16) O(69) W(19) 153.3(11) yes . .
W(18) O(70) W(21) 124.6(8) yes . .
W(18) O(71) W(19) 153.4(10) yes . .
W(13) O(75) W(19) 128.3(11) yes . .
W(13) O(76) W(20) 124.7(10) yes . .
W(17) O(77) W(21) 121.5(8) yes . .
K(1) O(79) C(1) 123.1(15) yes . .
K(1) O(85) C(11) 145.7(15) yes . .
K(1) O(87) Na(3) 119.2(16) yes . .
Na(3) O(90) O(91) 69.0(17) yes . .
Na(3) O(91) O(90) 63.1(17) yes . .
Na(3) O(99) O(94) 96(3) yes . .
C(2) N(1) C(5) 106.6(16) yes . .
C(7) N(2) C(10) 104.4(18) yes . .
C(12) N(3) C(13) 114.0(19) yes . .
C(16) N(4) C(19) 99(3) yes . .
K(1) C(1) O(79) 38.2(10) yes . .
K(1) C(1) O(80) 104.2(13) yes . .
K(1) C(1) C(2) 126.4(13) yes . .
O(79) C(1) O(80) 125(3) yes . .
O(79) C(1) C(2) 123(2) yes . .
O(80) C(1) C(2) 111.6(19) yes . .
N(1) C(2) C(1) 107.4(16) yes . .
N(1) C(2) C(3) 104.5(17) yes . .
C(1) C(2) C(3) 113.1(17) yes . .
C(2) C(3) C(4) 106.4(19) yes . .
C(3) C(4) C(5) 98.8(16) yes . .
N(1) C(5) C(4) 106.0(18) yes . .
O(81) C(6) O(82) 126(3) yes . .
O(81) C(6) C(7) 107.3(17) yes . .
O(82) C(6) C(7) 127(2) yes . .
N(2) C(7) C(6) 102.2(16) yes . .
N(2) C(7) C(8) 108.8(18) yes . .
C(6) C(7) C(8) 112(2) yes . .
C(7) C(8) C(9) 102(3) yes . .
C(8) C(9) C(10) 100(3) yes . .
N(2) C(10) C(9) 108.7(19) yes . .
O(85) C(11) O(86) 129(3) yes . .
O(85) C(11) C(12) 119.8(19) yes . .
O(86) C(11) C(12) 111(2) yes . .
N(3) C(12) C(11) 107.4(18) yes . .
N(3) C(12) C(14) 98(2) yes . .
C(11) C(12) C(14) 111(2) yes . .
N(3) C(13) C(20) 102(3) yes . .
C(12) C(14) C(20) 105(3) yes . .
O(88) C(15) O(101) 115(4) yes . .
O(88) C(15) C(16) 131(4) yes . .
O(101) C(15) C(16) 110(4) yes . .
N(4) C(16) C(15) 107(3) yes . .
N(4) C(16) C(17) 101(3) yes . .
C(15) C(16) C(17) 107(3) yes . .
C(16) C(17) C(18) 107(3) yes . .
C(17) C(18) C(19) 83(3) yes . .
N(4) C(19) C(18) 103(3) yes . .
C(13) C(20) C(14) 103(4) yes . .

loop_
_geom_bond_atom_site_label_1
_geom_bond_atom_site_label_2
_geom_bond_distance
_geom_bond_publ_flag
_geom_bond_site_symmetry_2
W(1) O(10) 1.913(13) yes .
W(1) O(26) 2.060(13) yes .
W(1) O(28) 1.804(13) yes .
W(1) O(29) 1.938(14) yes .
W(1) O(30) 2.383(14) yes .
W(1) O(51) 1.714(14) yes .
W(2) O(1) 1.785(13) yes .
W(2) O(9) 1.868(14) yes .
W(2) O(11) 1.712(14) yes .
W(2) O(48) 2.448(12) yes .
W(2) O(49) 2.001(14) yes .
W(2) O(64) 2.062(12) yes .
W(3) O(2) 2.468(12) yes .
W(3) O(15) 1.837(12) yes .
W(3) O(21) 1.901(14) yes .
W(3) O(22) 1.694(15) yes .
W(3) O(27) 1.891(15) yes .
W(3) O(45) 1.915(14) yes .
W(4) O(16) 1.819(11) yes .
W(4) O(17) 1.933(16) yes .
W(4) O(18) 1.680(16) yes .
W(4) O(20) 2.418(14) yes .
W(4) O(23) 1.993(12) yes .
W(4) O(44) 1.920(16) yes .
W(5) O(2) 2.421(13) yes .
W(5) O(9) 1.972(14) yes .
W(5) O(13) 1.968(14) yes .
W(5) O(15) 2.114(11) yes .
W(5) O(31) 1.771(13) yes .
W(5) O(65) 1.737(16) yes .
W(6) O(5) 1.971(14) yes .
W(6) O(8) 2.104(13) yes .
W(6) O(34) 1.790(12) yes .
W(6) O(37) 2.394(13) yes .
W(6) O(38) 1.903(15) yes .
W(6) O(54) 1.754(15) yes .
W(7) O(27) 1.923(15) yes .
W(7) O(43) 1.907(14) yes .
W(7) O(46) 1.701(16) yes .
W(7) O(47) 1.896(17) yes .
W(7) O(48) 2.482(12) yes .
W(7) O(64) 1.851(13) yes .
W(8) O(2) 2.421(13) yes .
W(8) O(13) 1.895(14) yes .
W(8) O(14) 1.857(13) yes .
W(8) O(17) 1.914(15) yes .
W(8) O(19) 1.686(15) yes .
W(8) O(45) 1.956(13) yes .
W(9) O(20) 2.445(14) yes .
W(9) O(24) 1.712(18) yes .
W(9) O(26) 1.834(13) yes .
W(9) O(44) 1.946(16) yes .
W(9) O(59) 1.922(14) yes .
W(9) O(63) 1.945(14) yes .
W(10) O(12) 1.709(15) yes .
W(10) O(14) 1.965(14) yes .
W(10) O(16) 2.091(11) yes .
W(10) O(29) 1.933(14) yes .
W(10) O(30) 2.385(14) yes .
W(10) O(50) 1.749(12) yes .
W(11) O(3) 1.922(14) yes .
W(11) O(37) 2.351(14) yes .
W(11) O(38) 1.951(14) yes .
W(11) O(39) 1.717(16) yes .
W(11) O(40) 2.070(14) yes .
W(11) O(52) 1.782(12) yes .
W(12) O(10) 1.906(13) yes .
W(12) O(47) 1.942(15) yes .
W(12) O(48) 2.447(13) yes .
W(12) O(49) 1.888(14) yes .
W(12) O(59) 1.920(14) yes .
W(12) O(60) 1.710(17) yes .
W(13) O(35) 1.776(14) yes .
W(13) O(53) 1.776(16) yes .
W(13) O(55) 2.521(12) yes .
W(13) O(66) 1.890(18) yes .
W(13) O(75) 2.112(19) yes .
W(13) O(76) 1.946(18) yes .
W(14) O(4) 2.441(12) yes .
W(14) O(6) 1.931(14) yes .
W(14) O(32) 1.719(14) yes .
W(14) O(33) 1.719(15) yes .
W(14) O(61) 2.058(19) yes .
W(14) O(66) 1.942(17) yes .
W(15) O(4) 2.441(14) yes .
W(15) O(5) 1.852(14) yes .
W(15) O(6) 1.914(12) yes .
W(15) O(7) 1.929(14) yes .
W(15) O(36) 1.743(18) yes .
W(15) O(67) 1.954(17) yes .
W(16) O(4) 2.525(15) yes .
W(16) O(56) 1.888(16) yes .
W(16) O(61) 1.834(16) yes .
W(16) O(67) 1.937(16) yes .
W(16) O(68) 1.71(3) yes .
W(16) O(69) 1.867(18) yes .
W(17) O(7) 1.917(16) yes .
W(17) O(8) 1.797(14) yes .
W(17) O(41) 2.438(14) yes .
W(17) O(42) 2.004(18) yes .
W(17) O(72) 1.696(18) yes .
W(17) O(77) 1.890(17) yes .
W(18) O(41) 2.399(15) yes .
W(18) O(42) 1.896(18) yes .
W(18) O(56) 1.954(17) yes .
W(18) O(62) 1.681(18) yes .
W(18) O(70) 1.852(19) yes .
W(18) O(71) 1.898(17) yes .
W(19) O(55) 2.465(14) yes .
W(19) O(58) 1.919(18) yes .
W(19) O(69) 1.947(18) yes .
W(19) O(71) 1.937(15) yes .
W(19) O(75) 1.772(16) yes .
W(19) O(78) 1.70(3) yes .
W(20) O(3) 1.914(15) yes .
W(20) O(55) 2.445(14) yes .
W(20) O(57) 1.861(15) yes .
W(20) O(58) 1.913(18) yes .
W(20) O(74) 1.76(3) yes .
W(20) O(76) 1.937(15) yes .
W(21) O(40) 1.821(16) yes .
W(21) O(41) 2.435(14) yes .
W(21) O(57) 1.971(17) yes .
W(21) O(70) 2.014(19) yes .
W(21) O(73) 1.672(19) yes .
W(21) O(77) 2.026(17) yes .
W(22) O(20) 2.445(11) yes .
W(22) O(21) 1.944(14) yes .
W(22) O(23) 1.935(14) yes .
W(22) O(25) 1.695(13) yes .
W(22) O(43) 1.933(14) yes .
W(22) O(63) 1.924(16) yes .
Pr(1) O(1) 2.462(13) yes .
Pr(1) O(28) 2.460(15) yes .
Pr(1) O(31) 2.409(13) yes .
Pr(1) O(33) 2.424(15) yes .
Pr(1) O(34) 2.454(13) yes .
Pr(1) O(35) 2.426(13) yes .
Pr(1) O(50) 2.463(14) yes .
Pr(1) O(52) 2.500(13) yes .
K(1) O(54) 2.481(19) yes 1_565
K(1) O(79) 2.386(17) yes .
K(1) O(83) 2.46(2) yes .
K(1) O(84) 2.30(3) yes .
K(1) O(85) 2.39(2) yes .
K(1) O(87) 2.40(4) yes .
K(1) C(1) 3.23(2) yes .
P(1) O(2) 1.555(14) yes .
P(1) O(20) 1.552(14) yes .
P(1) O(30) 1.501(13) yes .
P(1) O(48) 1.542(14) yes .
P(2) O(4) 1.522(16) yes .
P(2) O(37) 1.503(15) yes .
P(2) O(41) 1.558(13) yes .
P(2) O(55) 1.502(15) yes .
Na(3) O(64) 2.54(4) yes .
Na(3) O(87) 2.31(5) yes .
Na(3) O(89) 2.43(5) yes .
Na(3) O(90) 2.32(4) yes .
Na(3) O(91) 2.43(6) yes .
Na(3) O(92) 2.41(5) yes .
Na(3) O(99) 2.42(4) yes .
O(79) C(1) 1.24(3) yes .
O(80) C(1) 1.30(3) yes .
O(81) C(6) 1.39(3) yes .
O(82) C(6) 1.18(3) yes .
O(85) C(11) 1.23(3) yes .
O(86) C(11) 1.27(3) yes .
O(88) C(15) 1.33(8) yes .
O(90) O(91) 1.93(6) yes .
O(94) O(99) 1.86(6) yes .
O(101) C(15) 1.33(5) yes .
N(1) C(2) 1.51(3) yes .
N(1) C(5) 1.52(3) yes .
N(2) C(7) 1.56(3) yes .
N(2) C(10) 1.47(4) yes .
N(3) C(12) 1.52(3) yes .
N(3) C(13) 1.55(5) yes .
N(4) C(16) 1.53(4) yes .
N(4) C(19) 1.52(6) yes .
C(1) C(2) 1.50(3) yes .
C(2) C(3) 1.56(4) yes .
C(3) C(4) 1.56(4) yes .
C(4) C(5) 1.52(3) yes .
C(6) C(7) 1.57(4) yes .
C(7) C(8) 1.54(4) yes .
C(8) C(9) 1.57(5) yes .
C(9) C(10) 1.59(4) yes .
C(11) C(12) 1.56(4) yes .
C(12) C(14) 1.60(5) yes .
C(13) C(20) 1.50(6) yes .
C(14) C(20) 1.56(6) yes .
C(15) C(16) 1.64(5) yes .
C(16) C(17) 1.61(5) yes .
C(17) C(18) 1.61(5) yes .
C(18) C(19) 1.61(7) yes .

loop_
_geom_contact_atom_site_label_1
_geom_contact_atom_site_label_2
_geom_contact_distance
_geom_contact_publ_flag
_geom_contact_site_symmetry_2
W(1) O(91) 3.42(4) no 1_545
W(2) O(31) 3.596(13) no .
W(2) O(94) 3.56(6) no .
W(3) O(13) 3.535(12) no .
W(4) O(14) 3.596(13) no .
W(4) O(63) 3.576(15) no .
W(7) O(49) 3.520(12) no .
W(8) O(15) 3.592(14) no .
W(9) O(10) 3.588(12) no .
W(11) O(34) 3.598(13) no .
W(12) O(64) 3.546(15) no .
W(15) O(61) 3.523(19) no .
W(16) O(6) 3.525(14) no .
W(17) O(5) 3.578(11) no .
W(17) O(70) 3.595(18) no .
W(18) O(77) 3.576(18) no .
W(19) O(76) 3.566(19) no .
W(20) O(75) 3.51(2) no .
W(22) O(44) 3.537(16) no .
Pr(1) O(30) 3.439(12) no .
Pr(1) O(37) 3.463(11) no .
K(1) O(89) 3.59(4) no .
K(1) O(91) 3.39(5) no .
P(1) O(1) 3.487(13) no .
P(1) O(9) 3.394(16) no .
P(1) O(10) 3.337(14) no .
P(1) O(14) 3.327(14) no .
P(1) O(16) 3.313(15) no .
P(1) O(17) 3.424(16) no .
P(1) O(21) 3.426(12) no .
P(1) O(26) 3.301(17) no .
P(1) O(27) 3.479(15) no .
P(1) O(31) 3.518(13) no .
P(1) O(43) 3.466(13) no .
P(1) O(59) 3.456(15) no .
P(2) O(3) 3.317(16) no .
P(2) O(5) 3.338(14) no .
P(2) O(7) 3.431(17) no .
P(2) O(8) 3.338(16) no .
P(2) O(33) 3.442(13) no .
P(2) O(35) 3.509(13) no .
P(2) O(40) 3.300(18) no .
P(2) O(56) 3.432(19) no .
P(2) O(57) 3.417(18) no .
P(2) O(66) 3.439(16) no .
P(2) O(69) 3.48(2) no .
P(2) O(71) 3.417(18) no .
Na(3) O(46) 3.26(3) no .
O(1) O(10) 3.26(2) no .
O(1) O(30) 3.072(19) no .
O(1) N(1) 2.88(3) no 1_545
O(1) C(5) 3.25(3) no 1_545
O(3) O(35) 3.214(17) no .
O(5) O(33) 3.273(17) no .
O(5) C(5) 3.56(3) no 1_545
O(7) O(56) 3.18(3) no .
O(8) O(40) 3.17(3) no .
O(9) O(27) 3.191(17) no .
O(9) O(32) 3.47(2) no .
O(9) O(94) 2.71(7) no .
O(9) O(99) 2.84(4) no .
O(10) N(1) 3.23(2) no 1_545
O(10) C(2) 3.46(3) no 1_545
O(11) O(32) 3.48(2) no .
O(11) O(89) 2.87(4) no .
O(11) O(94) 3.05(6) no .
O(11) C(5) 3.35(3) no 1_545
O(12) O(84) 2.76(3) no 1_645
O(12) C(3) 3.18(3) no 1_645
O(12) C(4) 3.19(3) no 1_645
O(14) O(31) 3.375(19) no .
O(14) C(4) 3.47(3) no 1_645
O(15) O(99) 3.04(4) no .
O(16) O(26) 3.14(2) no .
O(16) C(3) 3.46(3) no 1_645
O(17) O(21) 3.19(2) no .
O(17) N(3) 3.00(3) no 1_655
O(17) C(13) 3.36(4) no 1_655
O(18) C(3) 3.31(3) no 1_645
O(18) C(13) 3.44(5) no 1_655
O(19) O(89) 3.60(4) no 1_655
O(19) C(4) 3.30(3) no 1_645
O(19) C(5) 3.50(3) no 1_645
O(21) N(3) 3.35(3) no 1_655
O(21) C(12) 3.35(3) no 1_655
O(22) O(84) 2.79(3) no 1_655
O(22) O(85) 3.29(3) no 1_655
O(23) N(3) 3.22(3) no 1_655
O(23) C(12) 3.46(3) no 1_655
O(27) O(92) 3.56(5) no .
O(27) O(99) 3.15(4) no .
O(28) O(79) 3.48(3) no 1_545
O(28) O(91) 2.83(5) no 1_545
O(28) O(92) 3.59(5) no 1_545
O(28) N(1) 3.16(3) no 1_545
O(29) O(92) 3.29(4) no 1_545
O(30) O(31) 3.14(2) no .
O(32) O(65) 2.99(2) no .
O(32) O(94) 2.70(5) no .
O(33) O(37) 3.098(17) no .
O(34) N(1) 2.94(2) no 1_545
O(34) C(5) 3.13(3) no 1_545
O(35) O(37) 3.111(17) no .
O(38) O(87) 2.73(4) no 1_545
O(39) O(94) 2.65(7) no 1_545
O(39) O(99) 3.04(4) no 1_545
O(43) O(59) 3.228(19) no .
O(45) O(83) 2.98(3) no 1_655
O(45) O(85) 3.519(18) no 1_655
O(45) N(3) 3.07(3) no 1_655
O(46) O(90) 3.14(4) no .
O(46) O(92) 3.35(5) no .
O(49) N(1) 3.021(19) no 1_545
O(49) C(2) 3.42(3) no 1_545
O(49) C(5) 3.50(2) no 1_545
O(49) C(13) 3.44(5) no .
O(51) O(90) 3.02(3) no 1_545
O(51) O(91) 2.58(4) no 1_545
O(51) O(92) 3.10(4) no 1_545
O(53) O(65) 3.44(3) no .
O(54) C(4) 3.56(3) no 1_545
O(57) O(71) 3.26(3) no .
O(60) C(2) 3.56(2) no 1_545
O(60) C(13) 3.56(5) no .
O(60) C(20) 3.55(5) no .
O(65) O(66) 3.388(19) no .
O(65) O(94) 3.41(6) no .
O(66) O(69) 3.27(3) no .
O(79) O(86) 3.60(3) no .
O(79) O(90) 3.01(4) no .
O(79) O(91) 2.32(5) no .
O(79) N(1) 2.67(3) no .
O(79) C(3) 3.42(4) no .
O(80) O(85) 3.57(3) no .
O(80) O(86) 2.50(3) no .
O(80) N(1) 3.60(3) no .
O(80) C(3) 3.01(4) no .
O(80) C(11) 3.35(3) no .
O(81) C(8) 2.95(4) no .
O(82) N(2) 2.67(3) no .
O(82) C(8) 3.50(4) no .
O(83) O(89) 2.96(5) no .
O(85) O(89) 2.90(4) no .
O(85) O(90) 3.05(3) no .
O(85) N(3) 2.67(3) no .
O(85) C(14) 3.51(5) no .
O(86) O(90) 3.26(4) no .
O(86) C(1) 3.42(4) no .
O(86) C(14) 2.96(5) no .
O(89) N(3) 2.96(5) no .
O(89) C(13) 3.22(6) no .
O(90) C(11) 3.10(4) no .
O(91) C(1) 3.36(6) no .
O(101) N(4) 2.54(5) no .
O(101) C(17) 3.34(5) no .
O(101) C(18) 3.46(5) no .
C(1) C(4) 3.36(4) no .
C(1) C(5) 3.52(4) no .
C(6) C(10) 3.48(4) no .
C(15) C(18) 3.33(6) no .
C(15) C(19) 3.57(6) no .
O(3) N(2) 3.05(3) no 1_645
O(3) C(7) 3.24(3) no 1_645
O(6) O(112) 2.85(3) no 1_554
O(7) C(9) 3.50(4) no 1_545
O(8) O(106) 3.35(7) no 1_544
O(11) O(100) 3.19(6) no .
O(11) O(112) 3.20(3) no 1_554
O(12) O(82) 3.24(2) no 1_645
O(12) N(2) 3.55(3) no 1_645
O(12) C(10) 3.51(3) no 1_645
O(12) C(19) 3.39(5) no 1_655
O(13) O(111) 2.92(3) no 1_654
O(15) O(81) 2.67(3) no 1_655
O(15) C(6) 3.59(3) no 1_655
O(16) N(4) 3.04(4) no 1_655
O(18) O(102) 3.18(4) no 1_655
O(18) O(105) 3.36(6) no 1_655
O(19) O(111) 3.54(3) no 1_654
O(19) O(112) 3.03(3) no 1_654
O(22) O(82) 3.50(3) no 1_655
O(22) C(18) 3.47(4) no 1_665
O(22) C(19) 3.29(4) no 1_665
O(24) O(88) 3.55(9) no 1_655
O(24) O(101) 3.31(5) no 1_655
O(26) N(4) 3.18(4) no 1_655
O(26) C(16) 3.47(4) no 1_655
O(29) N(4) 2.83(3) no 1_655
O(29) C(16) 3.36(4) no 1_655
O(29) C(19) 3.32(6) no 1_655
O(32) O(93) 3.50(6) no 1_554
O(32) O(100) 2.79(6) no .
O(35) N(2) 3.18(3) no 1_645
O(35) C(10) 3.54(3) no 1_645
O(36) O(111) 3.06(3) no 1_554
O(36) O(112) 3.51(3) no 1_554
O(36) C(9) 3.22(4) no 1_545
O(36) C(10) 3.54(4) no 1_545
O(38) O(106) 3.13(6) no 1_544
O(39) O(82) 3.37(2) no 1_645
O(39) O(100) 3.21(5) no 1_545
O(39) C(6) 3.22(3) no 1_645
O(39) C(7) 3.56(3) no 1_645
O(40) O(106) 3.21(7) no 1_544
O(44) O(101) 3.44(5) no 1_655
O(44) O(105) 3.15(6) no 1_655
O(44) N(4) 3.32(3) no 1_655
O(46) C(17) 3.37(4) no 1_665
O(50) O(82) 3.52(3) no 1_645
O(50) N(2) 2.82(3) no 1_645
O(50) C(10) 3.25(3) no 1_645
O(51) C(16) 3.36(4) no 1_655
O(52) O(82) 3.34(3) no 1_645
O(52) N(2) 2.91(3) no 1_645
O(53) O(111) 2.71(3) no 1_654
O(54) C(8) 3.43(4) no 1_545
O(60) O(102) 2.86(4) no .
O(60) O(109) 3.32(6) no .
O(61) O(93) 2.89(6) no 1_554
O(65) O(81) 3.31(3) no 1_655
O(72) C(8) 3.49(4) no 1_545
O(72) C(9) 3.41(4) no 1_545
O(73) O(93) 2.97(6) no 1_544
O(76) N(2) 3.32(3) no 1_645
O(76) C(10) 3.31(4) no 1_645
O(77) O(106) 3.29(7) no 1_544
O(78) O(88) 2.43(9) no 1_654
O(80) O(102) 2.84(4) no 1_565
O(81) O(15) 2.67(3) no 1_455
O(81) O(65) 3.31(3) no 1_455
O(81) O(99) 3.45(4) no 1_455
O(82) O(12) 3.24(2) no 1_465
O(82) O(22) 3.50(3) no 1_455
O(82) O(39) 3.37(2) no 1_465
O(82) O(50) 3.52(3) no 1_465
O(82) O(52) 3.34(3) no 1_465
O(82) O(84) 3.43(3) no .
O(82) O(92) 3.04(5) no 1_455
O(82) O(99) 3.01(4) no 1_455
O(84) O(82) 3.43(3) no .
O(84) C(6) 3.51(3) no .
O(86) C(18) 3.23(4) no 1_565
O(87) O(100) 3.44(6) no .
O(88) O(24) 3.55(9) no 1_455
O(88) O(78) 2.43(9) no 1_456
O(92) O(82) 3.04(5) no 1_655
O(93) O(32) 3.50(6) no 1_556
O(93) O(61) 2.89(6) no 1_556
O(93) O(73) 2.97(6) no 1_566
O(93) O(100) 3.26(7) no 1_556
O(93) O(106) 2.61(8) no .
O(94) O(100) 1.98(7) no .
O(99) O(81) 3.45(4) no 1_655
O(99) O(82) 3.01(4) no 1_655
O(99) C(6) 3.43(4) no 1_655
O(100) O(11) 3.19(6) no .
O(100) O(32) 2.79(6) no .
O(100) O(39) 3.21(5) no 1_565
O(100) O(87) 3.44(6) no .
O(100) O(93) 3.26(7) no 1_554
O(100) O(94) 1.98(7) no .
O(100) O(106) 2.45(9) no 1_554
O(100) O(112) 2.76(5) no 1_554
O(101) O(24) 3.31(5) no 1_455
O(101) O(44) 3.44(5) no 1_455
O(101) O(105) 3.03(6) no .
O(102) O(18) 3.18(4) no 1_455
O(102) O(60) 2.86(4) no .
O(102) O(80) 2.84(4) no 1_545
O(102) O(105) 3.29(7) no .
O(102) O(109) 3.02(6) no .
O(105) O(18) 3.36(6) no 1_455
O(105) O(44) 3.15(6) no 1_455
O(105) O(101) 3.03(6) no .
O(105) O(102) 3.29(7) no .
O(106) O(8) 3.35(7) no 1_566
O(106) O(38) 3.13(6) no 1_566
O(106) O(40) 3.21(7) no 1_566
O(106) O(77) 3.29(7) no 1_566
O(106) O(93) 2.61(8) no .
O(106) O(100) 2.45(9) no 1_556
O(106) O(112) 3.43(8) no .
O(109) O(60) 3.32(6) no .
O(109) O(102) 3.02(6) no .
O(111) O(13) 2.92(3) no 1_456
O(111) O(19) 3.54(3) no 1_456
O(111) O(36) 3.06(3) no 1_556
O(111) O(53) 2.71(3) no 1_456
O(111) O(112) 2.81(3) no .
O(112) O(6) 2.85(3) no 1_556
O(112) O(11) 3.20(3) no 1_556
O(112) O(19) 3.03(3) no 1_456
O(112) O(36) 3.51(3) no 1_556
O(112) O(100) 2.76(5) no 1_556
O(112) O(106) 3.43(8) no .
O(112) O(111) 2.81(3) no .
N(2) O(3) 3.05(3) no 1_465
N(2) O(12) 3.55(3) no 1_465
N(2) O(35) 3.18(3) no 1_465
N(2) O(50) 2.82(3) no 1_465
N(2) O(52) 2.91(3) no 1_465
N(2) O(76) 3.32(3) no 1_465
N(4) O(16) 3.04(4) no 1_455
N(4) O(26) 3.18(4) no 1_455
N(4) O(29) 2.83(3) no 1_455
N(4) O(44) 3.32(3) no 1_455
C(6) O(15) 3.59(3) no 1_455
C(6) O(39) 3.22(3) no 1_465
C(6) O(84) 3.51(3) no .
C(6) O(99) 3.43(4) no 1_455
C(7) O(3) 3.24(3) no 1_465
C(7) O(39) 3.56(3) no 1_465
C(8) O(54) 3.43(4) no 1_565
C(8) O(72) 3.49(4) no 1_565
C(9) O(7) 3.50(4) no 1_565
C(9) O(36) 3.22(4) no 1_565
C(9) O(72) 3.41(4) no 1_565
C(10) O(12) 3.51(3) no 1_465
C(10) O(35) 3.54(3) no 1_465
C(10) O(36) 3.54(4) no 1_565
C(10) O(50) 3.25(3) no 1_465
C(10) O(76) 3.31(4) no 1_465
C(16) O(26) 3.47(4) no 1_455
C(16) O(29) 3.36(4) no 1_455
C(16) O(51) 3.36(4) no 1_455
C(17) O(46) 3.37(4) no 1_445
C(18) O(22) 3.47(4) no 1_445
C(18) O(86) 3.23(4) no 1_545
C(19) O(12) 3.39(5) no 1_455
C(19) O(22) 3.29(4) no 1_445
C(19) O(29) 3.32(6) no 1_455

loop_
_geom_torsion_atom_site_label_1
_geom_torsion_atom_site_label_2
_geom_torsion_atom_site_label_3
_geom_torsion_atom_site_label_4
_geom_torsion
_geom_torsion_publ_flag
_geom_torsion_site_symmetry_1
_geom_torsion_site_symmetry_3
_geom_torsion_site_symmetry_4
O(10) W(1) O(26) W(9) -23.0(19) no . . .
O(26) W(1) O(10) W(12) 32(2) no . . .
O(10) W(1) O(28) Pr(1) 90.0(11) no . . .
O(28) W(1) O(10) W(12) -131(2) no . . .
O(10) W(1) O(29) W(10) -45.6(15) no . . .
O(29) W(1) O(10) W(12) -19(3) no . . .
O(10) W(1) O(30) W(10) 177.3(5) no . . .
O(10) W(1) O(30) P(1) 36.6(10) no . . .
O(30) W(1) O(10) W(12) -48(2) no . . .
O(51) W(1) O(10) W(12) 125(2) no . . .
O(26) W(1) O(29) W(10) -96.9(8) no . . .
O(29) W(1) O(26) W(9) 136(2) no . . .
O(26) W(1) O(30) W(10) 95.3(6) no . . .
O(26) W(1) O(30) P(1) -45.4(10) no . . .
O(30) W(1) O(26) W(9) 62.0(19) no . . .
O(51) W(1) O(26) W(9) -126.0(19) no . . .
O(28) W(1) O(29) W(10) 66.1(8) no . . .
O(29) W(1) O(28) Pr(1) -64.9(11) no . . .
O(28) W(1) O(30) W(10) -86.7(6) no . . .
O(28) W(1) O(30) P(1) 132.6(11) no . . .
O(30) W(1) O(28) Pr(1) 7.1(10) no . . .
O(51) W(1) O(28) Pr(1) -164.9(10) no . . .
O(29) W(1) O(30) W(10) 10.6(4) no . . .
O(29) W(1) O(30) P(1) -130.1(11) no . . .
O(30) W(1) O(29) W(10) -15.5(6) no . . .
O(51) W(1) O(29) W(10) 169.8(7) no . . .
O(1) W(2) O(9) W(5) -16.9(12) no . . .
O(9) W(2) O(1) Pr(1) -12.6(18) no . . .
O(11) W(2) O(1) Pr(1) 94.1(18) no . . .
O(1) W(2) O(48) W(7) -177.1(6) no . . .
O(1) W(2) O(48) W(12) -89.8(6) no . . .
O(1) W(2) O(48) P(1) 44.2(9) no . . .
O(48) W(2) O(1) Pr(1) -94.9(17) no . . .
O(1) W(2) O(49) W(12) 84.9(9) no . . .
O(49) W(2) O(1) Pr(1) -166.8(17) no . . .
O(1) W(2) O(64) W(7) 2(3) no . . .
O(1) W(2) O(64) Na(3) 169.1(13) no . . .
O(64) W(2) O(1) Pr(1) -99(3) no . . .
O(11) W(2) O(9) W(5) -123.9(12) no . . .
O(9) W(2) O(48) W(7) 86.9(5) no . . .
O(9) W(2) O(48) W(12) 174.2(5) no . . .
O(9) W(2) O(48) P(1) -51.7(9) no . . .
O(48) W(2) O(9) W(5) 70.8(11) no . . .
O(9) W(2) O(49) W(12) -20.4(18) no . . .
O(49) W(2) O(9) W(5) 87.4(15) no . . .
O(9) W(2) O(64) W(7) -86.5(10) no . . .
O(9) W(2) O(64) Na(3) 80.4(8) no . . .
O(64) W(2) O(9) W(5) 142.1(12) no . . .
O(11) W(2) O(49) W(12) -169.9(8) no . . .
O(11) W(2) O(64) W(7) 169.5(10) no . . .
O(11) W(2) O(64) Na(3) -23.7(8) no . . .
O(48) W(2) O(49) W(12) -3.1(7) no . . .
O(49) W(2) O(48) W(7) -85.4(5) no . . .
O(49) W(2) O(48) W(12) 2.0(5) no . . .
O(49) W(2) O(48) P(1) 136.0(9) no . . .
O(48) W(2) O(64) W(7) -2.1(8) no . . .
O(48) W(2) O(64) Na(3) 164.7(9) no . . .
O(64) W(2) O(48) W(7) 1.3(5) no . . .
O(64) W(2) O(48) W(12) 88.6(5) no . . .
O(64) W(2) O(48) P(1) -137.4(10) no . . .
O(49) W(2) O(64) W(7) 71.8(9) no . . .
O(49) W(2) O(64) Na(3) -121.4(8) no . . .
O(64) W(2) O(49) W(12) -75.5(8) no . . .
O(2) W(3) O(15) W(5) -3.3(7) no . . .
O(15) W(3) O(2) W(5) 2.4(5) no . . .
O(15) W(3) O(2) W(8) 92.4(6) no . . .
O(15) W(3) O(2) P(1) -134.8(10) no . . .
O(2) W(3) O(21) W(22) -60.1(14) no . . .
O(21) W(3) O(2) W(5) 179.8(6) no . . .
O(21) W(3) O(2) W(8) -90.2(5) no . . .
O(21) W(3) O(2) P(1) 42.7(9) no . . .
O(2) W(3) O(27) W(7) 48.9(15) no . . .
O(27) W(3) O(2) W(5) 94.1(6) no . . .
O(27) W(3) O(2) W(8) -175.9(6) no . . .
O(27) W(3) O(2) P(1) -43.0(9) no . . .
O(2) W(3) O(45) W(8) 3.6(7) no . . .
O(45) W(3) O(2) W(5) -92.5(6) no . . .
O(45) W(3) O(2) W(8) -2.4(5) no . . .
O(45) W(3) O(2) P(1) 130.4(10) no . . .
O(15) W(3) O(21) W(22) -54(3) no . . .
O(21) W(3) O(15) W(5) -10(2) no . . .
O(22) W(3) O(15) W(5) 170.0(9) no . . .
O(15) W(3) O(27) W(7) 122.2(16) no . . .
O(27) W(3) O(15) W(5) -88.2(9) no . . .
O(15) W(3) O(45) W(8) -69.0(9) no . . .
O(45) W(3) O(15) W(5) 69.1(8) no . . .
O(22) W(3) O(21) W(22) 126.4(15) no . . .
O(21) W(3) O(27) W(7) -35.0(15) no . . .
O(27) W(3) O(21) W(22) 25.6(15) no . . .
O(21) W(3) O(45) W(8) 88.1(9) no . . .
O(45) W(3) O(21) W(22) -133.5(15) no . . .
O(22) W(3) O(27) W(7) -136.1(15) no . . .
O(22) W(3) O(45) W(8) -170.5(9) no . . .
O(27) W(3) O(45) W(8) 20.8(19) no . . .
O(45) W(3) O(27) W(7) 32(3) no . . .
O(16) W(4) O(17) W(8) 28.4(16) no . . .
O(17) W(4) O(16) W(10) -26.8(15) no . . .
O(18) W(4) O(16) W(10) -128.1(15) no . . .
O(16) W(4) O(20) W(9) 90.6(5) no . . .
O(16) W(4) O(20) W(22) 179.8(6) no . . .
O(16) W(4) O(20) P(1) -42.0(9) no . . .
O(20) W(4) O(16) W(10) 57.9(15) no . . .
O(16) W(4) O(23) W(22) 11(2) no . . .
O(23) W(4) O(16) W(10) 51(3) no . . .
O(16) W(4) O(44) W(9) -80.0(9) no . . .
O(44) W(4) O(16) W(10) 132.0(15) no . . .
O(18) W(4) O(17) W(8) 133.2(16) no . . .
O(17) W(4) O(20) W(9) 179.9(5) no . . .
O(17) W(4) O(20) W(22) -90.9(5) no . . .
O(17) W(4) O(20) P(1) 47.2(9) no . . .
O(20) W(4) O(17) W(8) -54.9(16) no . . .
O(17) W(4) O(23) W(22) 89.5(9) no . . .
O(23) W(4) O(17) W(8) -129.3(16) no . . .
O(17) W(4) O(44) W(9) 8(2) no . . .
O(44) W(4) O(17) W(8) -60(3) no . . .
O(18) W(4) O(23) W(22) -169.6(9) no . . .
O(18) W(4) O(44) W(9) 174.9(8) no . . .
O(20) W(4) O(23) W(22) 4.1(8) no . . .
O(23) W(4) O(20) W(9) -92.0(5) no . . .
O(23) W(4) O(20) W(22) -2.8(5) no . . .
O(23) W(4) O(20) P(1) 135.4(10) no . . .
O(20) W(4) O(44) W(9) 2.8(7) no . . .
O(44) W(4) O(20) W(9) -1.8(5) no . . .
O(44) W(4) O(20) W(22) 87.3(5) no . . .
O(44) W(4) O(20) P(1) -134.5(10) no . . .
O(23) W(4) O(44) W(9) 77.4(8) no . . .
O(44) W(4) O(23) W(22) -70.6(9) no . . .
O(2) W(5) O(9) W(2) -71.0(12) no . . .
O(9) W(5) O(2) W(3) -86.2(5) no . . .
O(9) W(5) O(2) W(8) -175.2(5) no . . .
O(9) W(5) O(2) P(1) 51.7(9) no . . .
O(2) W(5) O(13) W(8) 4.1(7) no . . .
O(13) W(5) O(2) W(3) 86.3(5) no . . .
O(13) W(5) O(2) W(8) -2.6(5) no . . .
O(13) W(5) O(2) P(1) -135.8(10) no . . .
O(2) W(5) O(15) W(3) 3.4(7) no . . .
O(15) W(5) O(2) W(3) -2.1(5) no . . .
O(15) W(5) O(2) W(8) -91.0(5) no . . .
O(15) W(5) O(2) P(1) 135.8(10) no . . .
O(31) W(5) O(2) W(3) -178.3(6) no . . .
O(31) W(5) O(2) W(8) 92.8(5) no . . .
O(31) W(5) O(2) P(1) -40.4(9) no . . .
O(9) W(5) O(13) W(8) 20.2(17) no . . .
O(13) W(5) O(9) W(2) -86.5(15) no . . .
O(9) W(5) O(15) W(3) 87.5(9) no . . .
O(15) W(5) O(9) W(2) -142.1(12) no . . .
O(31) W(5) O(9) W(2) 19.0(12) no . . .
O(65) W(5) O(9) W(2) 123.2(12) no . . .
O(13) W(5) O(15) W(3) -69.9(9) no . . .
O(15) W(5) O(13) W(8) 75.6(8) no . . .
O(31) W(5) O(13) W(8) -84.5(8) no . . .
O(65) W(5) O(13) W(8) 170.6(8) no . . .
O(65) W(5) O(15) W(3) -170.9(9) no . . .
O(5) W(6) O(8) W(17) 26.7(17) no . . .
O(8) W(6) O(5) W(15) -35.2(16) no . . .
O(5) W(6) O(34) Pr(1) -87.0(12) no . . .
O(34) W(6) O(5) W(15) 128.5(17) no . . .
O(5) W(6) O(37) W(11) -178.5(5) no . . .
O(5) W(6) O(37) P(2) -34.3(8) no . . .
O(37) W(6) O(5) W(15) 45.9(16) no . . .
O(5) W(6) O(38) W(11) 45.3(15) no . . .
O(38) W(6) O(5) W(15) 18(3) no . . .
O(5) W(6) O(54) K(1) -154.4(8) no . . 1_545
O(54) W(6) O(5) W(15) -127.4(17) no . . .
O(8) W(6) O(37) W(11) -96.7(5) no . . .
O(8) W(6) O(37) P(2) 47.5(9) no . . .
O(37) W(6) O(8) W(17) -59.1(17) no . . .
O(8) W(6) O(38) W(11) 98.1(8) no . . .
O(38) W(6) O(8) W(17) -132.2(18) no . . .
O(8) W(6) O(54) K(1) 124.0(9) no . . 1_545
O(54) W(6) O(8) W(17) 128.2(18) no . . .
O(34) W(6) O(37) W(11) 86.0(6) no . . .
O(34) W(6) O(37) P(2) -129.8(9) no . . .
O(37) W(6) O(34) Pr(1) -3.2(11) no . . .
O(34) W(6) O(38) W(11) -65.3(8) no . . .
O(38) W(6) O(34) Pr(1) 68.2(12) no . . .
O(34) W(6) O(54) K(1) -56.6(10) no . . 1_545
O(54) W(6) O(34) Pr(1) 169.6(11) no . . .
O(37) W(6) O(38) W(11) 16.0(7) no . . .
O(38) W(6) O(37) W(11) -11.2(5) no . . .
O(38) W(6) O(37) P(2) 133.0(9) no . . .
O(38) W(6) O(54) K(1) 40.6(10) no . . 1_545
O(54) W(6) O(38) W(11) -169.1(8) no . . .
O(27) W(7) O(43) W(22) -30.3(16) no . . .
O(43) W(7) O(27) W(3) 35.8(15) no . . .
O(46) W(7) O(27) W(3) 135.9(16) no . . .
O(27) W(7) O(47) W(12) -27(2) no . . .
O(47) W(7) O(27) W(3) -29(3) no . . .
O(27) W(7) O(48) W(2) -93.8(6) no . . .
O(27) W(7) O(48) W(12) 176.7(6) no . . .
O(27) W(7) O(48) P(1) 41.6(10) no . . .
O(48) W(7) O(27) W(3) -47.9(15) no . . .
O(27) W(7) O(64) W(2) 85.3(9) no . . .
O(27) W(7) O(64) Na(3) -82.9(7) no . . .
O(64) W(7) O(27) W(3) -120.7(16) no . . .
O(46) W(7) O(43) W(22) -132.3(16) no . . .
O(43) W(7) O(47) W(12) -91.1(10) no . . .
O(47) W(7) O(43) W(22) 128.0(17) no . . .
O(43) W(7) O(48) W(2) -178.4(6) no . . .
O(43) W(7) O(48) W(12) 92.2(5) no . . .
O(43) W(7) O(48) P(1) -42.9(10) no . . .
O(48) W(7) O(43) W(22) 54.1(16) no . . .
O(43) W(7) O(64) W(2) 9(2) no . . .
O(43) W(7) O(64) Na(3) -158.9(12) no . . .
O(64) W(7) O(43) W(22) 47(3) no . . .
O(46) W(7) O(47) W(12) 168.3(10) no . . .
O(46) W(7) O(64) W(2) -171.3(9) no . . .
O(46) W(7) O(64) Na(3) 20.4(9) no . . .
O(47) W(7) O(48) W(2) 94.0(6) no . . .
O(47) W(7) O(48) W(12) 4.6(6) no . . .
O(47) W(7) O(48) P(1) -130.5(11) no . . .
O(48) W(7) O(47) W(12) -7.1(9) no . . .
O(47) W(7) O(64) W(2) -70.6(10) no . . .
O(47) W(7) O(64) Na(3) 121.1(7) no . . .
O(64) W(7) O(47) W(12) 65.1(10) no . . .
O(48) W(7) O(64) W(2) 2.1(8) no . . .
O(48) W(7) O(64) Na(3) -166.2(7) no . . .
O(64) W(7) O(48) W(2) -1.4(5) no . . .
O(64) W(7) O(48) W(12) -90.8(6) no . . .
O(64) W(7) O(48) P(1) 134.1(11) no . . .
O(2) W(8) O(13) W(5) -4.1(7) no . . .
O(13) W(8) O(2) W(3) -88.8(5) no . . .
O(13) W(8) O(2) W(5) 2.7(5) no . . .
O(13) W(8) O(2) P(1) 136.6(8) no . . .
O(2) W(8) O(14) W(10) -47.6(19) no . . .
O(14) W(8) O(2) W(3) 177.3(6) no . . .
O(14) W(8) O(2) W(5) -91.1(5) no . . .
O(14) W(8) O(2) P(1) 42.8(8) no . . .
O(2) W(8) O(17) W(4) 54.1(16) no . . .
O(17) W(8) O(2) W(3) 90.5(5) no . . .
O(17) W(8) O(2) W(5) -177.9(5) no . . .
O(17) W(8) O(2) P(1) -44.0(8) no . . .
O(2) W(8) O(45) W(3) -3.7(7) no . . .
O(45) W(8) O(2) W(3) 2.4(5) no . . .
O(45) W(8) O(2) W(5) 93.9(5) no . . .
O(45) W(8) O(2) P(1) -132.1(8) no . . .
O(13) W(8) O(14) W(10) -120.2(19) no . . .
O(14) W(8) O(13) W(5) 78.6(8) no . . .
O(13) W(8) O(17) W(4) 56(3) no . . .
O(17) W(8) O(13) W(5) -6(2) no . . .
O(19) W(8) O(13) W(5) -178.5(8) no . . .
O(13) W(8) O(45) W(3) 69.6(9) no . . .
O(45) W(8) O(13) W(5) -78.0(8) no . . .
O(14) W(8) O(17) W(4) -29.6(16) no . . .
O(17) W(8) O(14) W(10) 38.7(19) no . . .
O(19) W(8) O(14) W(10) 139.2(19) no . . .
O(14) W(8) O(45) W(3) -16.3(19) no . . .
O(45) W(8) O(14) W(10) -35(3) no . . .
O(19) W(8) O(17) W(4) -131.5(16) no . . .
O(17) W(8) O(45) W(3) -90.3(9) no . . .
O(45) W(8) O(17) W(4) 127.8(16) no . . .
O(19) W(8) O(45) W(3) 169.0(9) no . . .
O(20) W(9) O(26) W(1) -61.3(19) no . . .
O(26) W(9) O(20) W(4) -91.8(6) no . . .
O(26) W(9) O(20) W(22) 178.6(6) no . . .
O(26) W(9) O(20) P(1) 40.9(9) no . . .
O(20) W(9) O(44) W(4) -2.7(7) no . . .
O(44) W(9) O(20) W(4) 1.8(5) no . . .
O(44) W(9) O(20) W(22) -87.9(5) no . . .
O(44) W(9) O(20) P(1) 134.5(10) no . . .
O(20) W(9) O(59) W(12) 55.5(14) no . . .
O(59) W(9) O(20) W(4) 179.5(5) no . . .
O(59) W(9) O(20) W(22) 89.9(5) no . . .
O(59) W(9) O(20) P(1) -47.8(9) no . . .
O(20) W(9) O(63) W(22) -2.2(8) no . . .
O(63) W(9) O(20) W(4) 91.1(6) no . . .
O(63) W(9) O(20) W(22) 1.4(6) no . . .
O(63) W(9) O(20) P(1) -136.3(10) no . . .
O(24) W(9) O(26) W(1) 122.6(19) no . . .
O(24) W(9) O(44) W(4) -176.4(8) no . . .
O(24) W(9) O(59) W(12) -130.9(15) no . . .
O(24) W(9) O(63) W(22) 173.7(10) no . . .
O(26) W(9) O(44) W(4) 78.8(9) no . . .
O(44) W(9) O(26) W(1) -134.1(19) no . . .
O(26) W(9) O(59) W(12) -26.9(15) no . . .
O(59) W(9) O(26) W(1) 23.7(19) no . . .
O(26) W(9) O(63) W(22) -9(3) no . . .
O(63) W(9) O(26) W(1) -55(3) no . . .
O(44) W(9) O(59) W(12) 61(3) no . . .
O(59) W(9) O(44) W(4) -8.7(19) no . . .
O(44) W(9) O(63) W(22) 71.9(10) no . . .
O(63) W(9) O(44) W(4) -76.3(9) no . . .
O(59) W(9) O(63) W(22) -87.7(10) no . . .
O(63) W(9) O(59) W(12) 128.4(15) no . . .
O(12) W(10) O(14) W(8) -130.2(19) no . . .
O(12) W(10) O(16) W(4) 126.9(15) no . . .
O(12) W(10) O(29) W(1) -168.2(7) no . . .
O(12) W(10) O(50) Pr(1) 164.4(11) no . . .
O(14) W(10) O(16) W(4) 26.7(15) no . . .
O(16) W(10) O(14) W(8) -36.6(19) no . . .
O(14) W(10) O(29) W(1) 47.2(16) no . . .
O(29) W(10) O(14) W(8) 14(3) no . . .
O(14) W(10) O(30) W(1) -177.3(5) no . . .
O(14) W(10) O(30) P(1) -35.0(10) no . . .
O(30) W(10) O(14) W(8) 44.7(19) no . . .
O(14) W(10) O(50) Pr(1) -93.9(11) no . . .
O(50) W(10) O(14) W(8) 128.0(19) no . . .
O(16) W(10) O(29) W(1) 98.0(7) no . . .
O(29) W(10) O(16) W(4) -133.3(16) no . . .
O(16) W(10) O(30) W(1) -95.3(5) no . . .
O(16) W(10) O(30) P(1) 47.0(10) no . . .
O(30) W(10) O(16) W(4) -59.5(15) no . . .
O(29) W(10) O(30) W(1) -10.7(4) no . . .
O(29) W(10) O(30) P(1) 131.6(10) no . . .
O(30) W(10) O(29) W(1) 15.5(6) no . . .
O(29) W(10) O(50) Pr(1) 62.3(11) no . . .
O(50) W(10) O(29) W(1) -65.7(8) no . . .
O(30) W(10) O(50) Pr(1) -9.5(10) no . . .
O(50) W(10) O(30) W(1) 88.7(6) no . . .
O(50) W(10) O(30) P(1) -129.0(11) no . . .
O(3) W(11) O(37) W(6) 178.7(5) no . . .
O(3) W(11) O(37) P(2) 35.7(9) no . . .
O(37) W(11) O(3) W(20) -49.8(18) no . . .
O(3) W(11) O(38) W(6) -44.1(15) no . . .
O(38) W(11) O(3) W(20) -23(3) no . . .
O(39) W(11) O(3) W(20) 125.7(18) no . . .
O(3) W(11) O(40) W(21) -27(2) no . . .
O(40) W(11) O(3) W(20) 30.6(18) no . . .
O(3) W(11) O(52) Pr(1) 87.5(11) no . . .
O(52) W(11) O(3) W(20) -133.6(18) no . . .
O(37) W(11) O(38) W(6) -16.2(7) no . . .
O(38) W(11) O(37) W(6) 10.9(4) no . . .
O(38) W(11) O(37) P(2) -132.1(9) no . . .
O(37) W(11) O(40) W(21) 58(2) no . . .
O(40) W(11) O(37) W(6) 96.0(6) no . . .
O(40) W(11) O(37) P(2) -47.0(9) no . . .
O(37) W(11) O(52) Pr(1) 4.3(10) no . . .
O(52) W(11) O(37) W(6) -85.7(5) no . . .
O(52) W(11) O(37) P(2) 131.2(10) no . . .
O(39) W(11) O(38) W(6) 167.0(8) no . . .
O(38) W(11) O(40) W(21) 132(3) no . . .
O(40) W(11) O(38) W(6) -97.7(9) no . . .
O(38) W(11) O(52) Pr(1) -67.6(11) no . . .
O(52) W(11) O(38) W(6) 66.4(9) no . . .
O(39) W(11) O(40) W(21) -128(2) no . . .
O(39) W(11) O(52) Pr(1) -169.7(10) no . . .
O(10) W(12) O(47) W(7) 21(3) no . . .
O(47) W(12) O(10) W(1) 36(3) no . . .
O(10) W(12) O(48) W(2) 91.3(5) no . . .
O(10) W(12) O(48) W(7) -178.6(5) no . . .
O(10) W(12) O(48) P(1) -41.4(8) no . . .
O(48) W(12) O(10) W(1) 50(2) no . . .
O(10) W(12) O(49) W(2) -78.6(8) no . . .
O(49) W(12) O(10) W(1) 124(2) no . . .
O(10) W(12) O(59) W(9) 28.2(15) no . . .
O(59) W(12) O(10) W(1) -35(2) no . . .
O(60) W(12) O(10) W(1) -137(2) no . . .
O(47) W(12) O(48) W(2) -94.6(6) no . . .
O(47) W(12) O(48) W(7) -4.5(6) no . . .
O(47) W(12) O(48) P(1) 132.7(9) no . . .
O(48) W(12) O(47) W(7) 7.2(9) no . . .
O(47) W(12) O(49) W(2) 76.6(9) no . . .
O(49) W(12) O(47) W(7) -66.6(10) no . . .
O(47) W(12) O(59) W(9) -128.3(15) no . . .
O(59) W(12) O(47) W(7) 93.0(10) no . . .
O(60) W(12) O(47) W(7) -165.3(10) no . . .
O(48) W(12) O(49) W(2) 3.1(7) no . . .
O(49) W(12) O(48) W(2) -2.1(5) no . . .
O(49) W(12) O(48) W(7) 88.1(5) no . . .
O(49) W(12) O(48) P(1) -134.7(8) no . . .
O(48) W(12) O(59) W(9) -54.4(14) no . . .
O(59) W(12) O(48) W(2) 177.9(5) no . . .
O(59) W(12) O(48) W(7) -91.9(5) no . . .
O(59) W(12) O(48) P(1) 45.2(8) no . . .
O(49) W(12) O(59) W(9) -54(3) no . . .
O(59) W(12) O(49) W(2) 3(2) no . . .
O(60) W(12) O(49) W(2) 178.3(9) no . . .
O(60) W(12) O(59) W(9) 130.4(15) no . . .
O(53) W(13) O(35) Pr(1) 92.2(15) no . . .
O(35) W(13) O(55) W(19) -177.4(6) no . . .
O(35) W(13) O(55) W(20) -89.7(6) no . . .
O(35) W(13) O(55) P(2) 43.4(10) no . . .
O(55) W(13) O(35) Pr(1) -95.5(14) no . . .
O(35) W(13) O(66) W(14) -22.2(14) no . . .
O(66) W(13) O(35) Pr(1) -12.5(14) no . . .
O(35) W(13) O(75) W(19) 1(3) no . . .
O(75) W(13) O(35) Pr(1) -98(2) no . . .
O(35) W(13) O(76) W(20) 87.9(12) no . . .
O(76) W(13) O(35) Pr(1) -168.3(14) no . . .
O(53) W(13) O(66) W(14) -126.6(14) no . . .
O(53) W(13) O(75) W(19) 170.3(13) no . . .
O(53) W(13) O(76) W(20) -169.1(12) no . . .
O(55) W(13) O(66) W(14) 65.8(13) no . . .
O(66) W(13) O(55) W(19) 87.7(6) no . . .
O(66) W(13) O(55) W(20) 175.3(7) no . . .
O(66) W(13) O(55) P(2) -51.6(10) no . . .
O(55) W(13) O(75) W(19) -2.4(11) no . . .
O(75) W(13) O(55) W(19) 1.4(6) no . . .
O(75) W(13) O(55) W(20) 89.0(7) no . . .
O(75) W(13) O(55) P(2) -137.9(12) no . . .
O(55) W(13) O(76) W(20) -0.7(10) no . . .
O(76) W(13) O(55) W(19) -87.2(7) no . . .
O(76) W(13) O(55) W(20) 0.5(7) no . . .
O(76) W(13) O(55) P(2) 133.5(11) no . . .
O(66) W(13) O(75) W(19) -87.3(14) no . . .
O(75) W(13) O(66) W(14) 134.5(14) no . . .
O(66) W(13) O(76) W(20) -13(3) no . . .
O(76) W(13) O(66) W(14) 78(3) no . . .
O(75) W(13) O(76) W(20) -70.2(12) no . . .
O(76) W(13) O(75) W(19) 72.1(13) no . . .
O(4) W(14) O(6) W(15) 1.0(9) no . . .
O(6) W(14) O(4) W(15) -0.6(6) no . . .
O(6) W(14) O(4) W(16) 86.2(6) no . . .
O(6) W(14) O(4) P(2) -137.7(11) no . . .
O(4) W(14) O(33) Pr(1) 103.8(18) no . . .
O(33) W(14) O(4) W(15) 92.3(6) no . . .
O(33) W(14) O(4) W(16) 179.1(6) no . . .
O(33) W(14) O(4) P(2) -44.8(10) no . . .
O(4) W(14) O(61) W(16) 2.1(10) no . . .
O(61) W(14) O(4) W(15) -88.0(7) no . . .
O(61) W(14) O(4) W(16) -1.2(6) no . . .
O(61) W(14) O(4) P(2) 134.9(12) no . . .
O(4) W(14) O(66) W(13) -64.3(13) no . . .
O(66) W(14) O(4) W(15) -175.3(7) no . . .
O(66) W(14) O(4) W(16) -88.5(7) no . . .
O(66) W(14) O(4) P(2) 47.5(11) no . . .
O(32) W(14) O(6) W(15) 170.2(10) no . . .
O(6) W(14) O(33) Pr(1) 175.4(18) no . . .
O(33) W(14) O(6) W(15) -84.0(10) no . . .
O(6) W(14) O(61) W(16) -71.4(12) no . . .
O(61) W(14) O(6) W(15) 73.2(10) no . . .
O(6) W(14) O(66) W(13) -76(3) no . . .
O(66) W(14) O(6) W(15) 13(3) no . . .
O(32) W(14) O(33) Pr(1) -83.2(18) no . . .
O(32) W(14) O(61) W(16) -171.0(12) no . . .
O(32) W(14) O(66) W(13) 127.1(14) no . . .
O(33) W(14) O(61) W(16) 3(3) no . . .
O(61) W(14) O(33) Pr(1) 103(3) no . . .
O(33) W(14) O(66) W(13) 21.1(14) no . . .
O(66) W(14) O(33) Pr(1) 20.5(18) no . . .
O(61) W(14) O(66) W(13) -135.4(14) no . . .
O(66) W(14) O(61) W(16) 86.8(13) no . . .
O(4) W(15) O(5) W(6) -48.9(16) no . . .
O(5) W(15) O(4) W(14) -92.7(5) no . . .
O(5) W(15) O(4) W(16) 177.8(5) no . . .
O(5) W(15) O(4) P(2) 44.8(9) no . . .
O(4) W(15) O(6) W(14) -1.0(9) no . . .
O(6) W(15) O(4) W(14) 0.6(6) no . . .
O(6) W(15) O(4) W(16) -88.9(6) no . . .
O(6) W(15) O(4) P(2) 138.0(10) no . . .
O(4) W(15) O(7) W(17) 57.1(17) no . . .
O(7) W(15) O(4) W(14) 179.5(7) no . . .
O(7) W(15) O(4) W(16) 90.0(6) no . . .
O(7) W(15) O(4) P(2) -43.1(10) no . . .
O(4) W(15) O(67) W(16) -5.5(7) no . . .
O(67) W(15) O(4) W(14) 93.1(6) no . . .
O(67) W(15) O(4) W(16) 3.5(5) no . . .
O(67) W(15) O(4) P(2) -129.5(10) no . . .
O(5) W(15) O(6) W(14) 80.2(10) no . . .
O(6) W(15) O(5) W(6) -120.7(17) no . . .
O(5) W(15) O(7) W(17) -24.9(17) no . . .
O(7) W(15) O(5) W(6) 36.2(17) no . . .
O(36) W(15) O(5) W(6) 137.6(17) no . . .
O(5) W(15) O(67) W(16) -20.2(18) no . . .
O(67) W(15) O(5) W(6) -34(3) no . . .
O(6) W(15) O(7) W(17) 60(3) no . . .
O(7) W(15) O(6) W(14) -4(3) no . . .
O(36) W(15) O(6) W(14) -176.5(11) no . . .
O(6) W(15) O(67) W(16) 66.6(9) no . . .
O(67) W(15) O(6) W(14) -76.9(10) no . . .
O(36) W(15) O(7) W(17) -127.5(17) no . . .
O(7) W(15) O(67) W(16) -91.2(9) no . . .
O(67) W(15) O(7) W(17) 133.5(17) no . . .
O(36) W(15) O(67) W(16) 167.6(8) no . . .
O(4) W(16) O(56) W(18) -56(3) no . . .
O(56) W(16) O(4) W(14) 178.9(7) no . . .
O(56) W(16) O(4) W(15) -91.6(6) no . . .
O(56) W(16) O(4) P(2) 42.0(10) no . . .
O(4) W(16) O(61) W(14) -2.0(10) no . . .
O(61) W(16) O(4) W(14) 1.3(7) no . . .
O(61) W(16) O(4) W(15) 90.8(7) no . . .
O(61) W(16) O(4) P(2) -135.6(11) no . . .
O(4) W(16) O(67) W(15) 5.3(7) no . . .
O(67) W(16) O(4) W(14) -93.1(6) no . . .
O(67) W(16) O(4) W(15) -3.6(5) no . . .
O(67) W(16) O(4) P(2) 130.0(9) no . . .
O(4) W(16) O(69) W(19) 48(2) no . . .
O(69) W(16) O(4) W(14) 93.7(6) no . . .
O(69) W(16) O(4) W(15) -176.8(6) no . . .
O(69) W(16) O(4) P(2) -43.2(9) no . . .
O(56) W(16) O(61) W(14) -8(3) no . . .
O(61) W(16) O(56) W(18) -51(4) no . . .
O(56) W(16) O(67) W(15) 89.4(10) no . . .
O(67) W(16) O(56) W(18) -131(3) no . . .
O(68) W(16) O(56) W(18) 130(3) no . . .
O(56) W(16) O(69) W(19) -36(2) no . . .
O(69) W(16) O(56) W(18) 29(3) no . . .
O(61) W(16) O(67) W(15) -66.1(10) no . . .
O(67) W(16) O(61) W(14) 71.7(12) no . . .
O(68) W(16) O(61) W(14) 171.1(12) no . . .
O(61) W(16) O(69) W(19) 119(3) no . . .
O(69) W(16) O(61) W(14) -86.1(13) no . . .
O(68) W(16) O(67) W(15) -170.4(9) no . . .
O(67) W(16) O(69) W(19) 30(4) no . . .
O(69) W(16) O(67) W(15) 23(2) no . . .
O(68) W(16) O(69) W(19) -136(2) no . . .
O(7) W(17) O(8) W(6) -26.5(17) no . . .
O(8) W(17) O(7) W(15) 24.4(17) no . . .
O(7) W(17) O(41) W(18) -89.8(6) no . . .
O(7) W(17) O(41) W(21) -180.0(6) no . . .
O(7) W(17) O(41) P(2) 50.3(11) no . . .
O(41) W(17) O(7) W(15) -60.0(17) no . . .
O(7) W(17) O(42) W(18) 90.9(11) no . . .
O(42) W(17) O(7) W(15) -132.1(18) no . . .
O(72) W(17) O(7) W(15) 127.5(17) no . . .
O(7) W(17) O(77) W(21) 9(3) no . . .
O(77) W(17) O(7) W(15) -66(3) no . . .
O(8) W(17) O(41) W(18) 179.4(6) no . . .
O(8) W(17) O(41) W(21) 89.2(6) no . . .
O(8) W(17) O(41) P(2) -40.5(11) no . . .
O(41) W(17) O(8) W(6) 57.4(17) no . . .
O(8) W(17) O(42) W(18) 13(3) no . . .
O(42) W(17) O(8) W(6) 50(3) no . . .
O(72) W(17) O(8) W(6) -129.7(17) no . . .
O(8) W(17) O(77) W(21) -81.5(10) no . . .
O(77) W(17) O(8) W(6) 133.1(18) no . . .
O(41) W(17) O(42) W(18) 5.4(9) no . . .
O(42) W(17) O(41) W(18) -3.6(6) no . . .
O(42) W(17) O(41) W(21) -93.8(7) no . . .
O(42) W(17) O(41) P(2) 136.5(12) no . . .
O(41) W(17) O(77) W(21) 2.8(9) no . . .
O(77) W(17) O(41) W(18) 88.2(7) no . . .
O(77) W(17) O(41) W(21) -2.0(6) no . . .
O(77) W(17) O(41) P(2) -131.7(12) no . . .
O(72) W(17) O(42) W(18) -167.2(11) no . . .
O(42) W(17) O(77) W(21) 74.6(10) no . . .
O(77) W(17) O(42) W(18) -70.4(11) no . . .
O(72) W(17) O(77) W(21) 175.7(11) no . . .
O(41) W(18) O(42) W(17) -5.5(9) no . . .
O(42) W(18) O(41) W(17) 3.7(6) no . . .
O(42) W(18) O(41) W(21) 92.8(7) no . . .
O(42) W(18) O(41) P(2) -132.6(12) no . . .
O(41) W(18) O(56) W(16) 57(3) no . . .
O(56) W(18) O(41) W(17) 92.4(6) no . . .
O(56) W(18) O(41) W(21) -178.5(7) no . . .
O(56) W(18) O(41) P(2) -44.0(11) no . . .
O(41) W(18) O(70) W(21) 2.7(9) no . . .
O(70) W(18) O(41) W(17) -90.9(7) no . . .
O(70) W(18) O(41) W(21) -1.8(6) no . . .
O(70) W(18) O(41) P(2) 132.7(12) no . . .
O(41) W(18) O(71) W(19) -54(3) no . . .
O(71) W(18) O(41) W(17) 177.3(7) no . . .
O(71) W(18) O(41) W(21) -93.6(7) no . . .
O(71) W(18) O(41) P(2) 41.0(11) no . . .
O(42) W(18) O(56) W(16) 131(3) no . . .
O(56) W(18) O(42) W(17) -89.1(11) no . . .
O(62) W(18) O(42) W(17) 167.4(11) no . . .
O(42) W(18) O(70) W(21) -70.9(11) no . . .
O(70) W(18) O(42) W(17) 68.1(11) no . . .
O(42) W(18) O(71) W(19) -38(4) no . . .
O(71) W(18) O(42) W(17) -22(3) no . . .
O(62) W(18) O(56) W(16) -131(3) no . . .
O(56) W(18) O(70) W(21) 11(3) no . . .
O(70) W(18) O(56) W(16) 49(4) no . . .
O(56) W(18) O(71) W(19) 30(3) no . . .
O(71) W(18) O(56) W(16) -27(3) no . . .
O(62) W(18) O(70) W(21) -168.9(11) no . . .
O(62) W(18) O(71) W(19) 133(3) no . . .
O(70) W(18) O(71) W(19) -128(3) no . . .
O(71) W(18) O(70) W(21) 86.1(11) no . . .
O(55) W(19) O(58) W(20) -7.0(8) no . . .
O(58) W(19) O(55) W(13) 92.2(6) no . . .
O(58) W(19) O(55) W(20) 4.5(5) no . . .
O(58) W(19) O(55) P(2) -133.8(10) no . . .
O(55) W(19) O(69) W(16) -46(2) no . . .
O(69) W(19) O(55) W(13) -94.8(6) no . . .
O(69) W(19) O(55) W(20) 177.5(6) no . . .
O(69) W(19) O(55) P(2) 39.2(9) no . . .
O(55) W(19) O(71) W(18) 54(3) no . . .
O(71) W(19) O(55) W(13) -178.1(7) no . . .
O(71) W(19) O(55) W(20) 94.2(6) no . . .
O(71) W(19) O(55) P(2) -44.1(10) no . . .
O(55) W(19) O(75) W(13) 2.4(11) no . . .
O(75) W(19) O(55) W(13) -1.6(7) no . . .
O(75) W(19) O(55) W(20) -89.3(8) no . . .
O(75) W(19) O(55) P(2) 132.5(11) no . . .
O(58) W(19) O(69) W(16) -29(3) no . . .
O(69) W(19) O(58) W(20) -24(2) no . . .
O(58) W(19) O(71) W(18) 127(3) no . . .
O(71) W(19) O(58) W(20) -88.6(10) no . . .
O(58) W(19) O(75) W(13) -70.4(13) no . . .
O(75) W(19) O(58) W(20) 67.0(11) no . . .
O(78) W(19) O(58) W(20) 170.7(11) no . . .
O(69) W(19) O(71) W(18) -31(3) no . . .
O(71) W(19) O(69) W(16) 36(2) no . . .
O(69) W(19) O(75) W(13) 85.8(13) no . . .
O(75) W(19) O(69) W(16) -120(3) no . . .
O(78) W(19) O(69) W(16) 136(2) no . . .
O(71) W(19) O(75) W(13) 11(3) no . . .
O(75) W(19) O(71) W(18) 46(4) no . . .
O(78) W(19) O(71) W(18) -132(3) no . . .
O(78) W(19) O(75) W(13) -171.8(14) no . . .
O(3) W(20) O(55) W(13) 89.5(5) no . . .
O(3) W(20) O(55) W(19) 178.7(5) no . . .
O(3) W(20) O(55) P(2) -40.6(9) no . . .
O(55) W(20) O(3) W(11) 51.5(18) no . . .
O(3) W(20) O(57) W(21) 30(2) no . . .
O(57) W(20) O(3) W(11) -32.9(18) no . . .
O(3) W(20) O(58) W(19) 15(2) no . . .
O(58) W(20) O(3) W(11) 44(3) no . . .
O(74) W(20) O(3) W(11) -132.5(18) no . . .
O(3) W(20) O(76) W(13) -81.5(12) no . . .
O(76) W(20) O(3) W(11) 126.4(19) no . . .
O(55) W(20) O(57) W(21) -52(2) no . . .
O(57) W(20) O(55) W(13) 176.5(7) no . . .
O(57) W(20) O(55) W(19) -94.3(7) no . . .
O(57) W(20) O(55) P(2) 46.5(10) no . . .
O(55) W(20) O(58) W(19) 7.0(8) no . . .
O(58) W(20) O(55) W(13) -93.7(6) no . . .
O(58) W(20) O(55) W(19) -4.5(5) no . . .
O(58) W(20) O(55) P(2) 136.3(10) no . . .
O(55) W(20) O(76) W(13) 0.8(10) no . . .
O(76) W(20) O(55) W(13) -0.5(7) no . . .
O(76) W(20) O(55) W(19) 88.7(7) no . . .
O(76) W(20) O(55) P(2) -130.6(10) no . . .
O(57) W(20) O(58) W(19) 91.2(10) no . . .
O(58) W(20) O(57) W(21) -126(3) no . . .
O(74) W(20) O(57) W(21) 131(3) no . . .
O(57) W(20) O(76) W(13) -7(3) no . . .
O(76) W(20) O(57) W(21) -44(4) no . . .
O(74) W(20) O(58) W(19) -168.8(10) no . . .
O(58) W(20) O(76) W(13) 74.2(12) no . . .
O(76) W(20) O(58) W(19) -67.5(10) no . . .
O(74) W(20) O(76) W(13) 177.1(13) no . . .
O(40) W(21) O(41) W(17) -91.1(6) no . . .
O(40) W(21) O(41) W(18) 178.5(7) no . . .
O(40) W(21) O(41) P(2) 39.4(10) no . . .
O(41) W(21) O(40) W(11) -57(2) no . . .
O(40) W(21) O(57) W(20) -30(2) no . . .
O(57) W(21) O(40) W(11) 28(2) no . . .
O(40) W(21) O(70) W(18) -10(3) no . . .
O(70) W(21) O(40) W(11) -50(3) no . . .
O(73) W(21) O(40) W(11) 131(2) no . . .
O(40) W(21) O(77) W(17) 80.7(11) no . . .
O(77) W(21) O(40) W(11) -130(2) no . . .
O(41) W(21) O(57) W(20) 54(2) no . . .
O(57) W(21) O(41) W(17) -178.4(7) no . . .
O(57) W(21) O(41) W(18) 91.2(6) no . . .
O(57) W(21) O(41) P(2) -48.0(10) no . . .
O(41) W(21) O(70) W(18) -2.7(9) no . . .
O(70) W(21) O(41) W(17) 92.1(7) no . . .
O(70) W(21) O(41) W(18) 1.7(6) no . . .
O(70) W(21) O(41) P(2) -137.4(11) no . . .
O(41) W(21) O(77) W(17) -2.9(9) no . . .
O(77) W(21) O(41) W(17) 1.9(6) no . . .
O(77) W(21) O(41) W(18) -88.5(6) no . . .
O(77) W(21) O(41) P(2) 132.4(11) no . . .
O(57) W(21) O(70) W(18) -87.8(11) no . . .
O(70) W(21) O(57) W(20) 125(3) no . . .
O(73) W(21) O(57) W(20) -133(2) no . . .
O(57) W(21) O(77) W(17) -4(3) no . . .
O(77) W(21) O(57) W(20) 55(4) no . . .
O(73) W(21) O(70) W(18) 168.9(11) no . . .
O(70) W(21) O(77) W(17) -74.4(10) no . . .
O(77) W(21) O(70) W(18) 71.7(11) no . . .
O(73) W(21) O(77) W(17) -175.4(11) no . . .
O(20) W(22) O(21) W(3) 60.1(14) no . . .
O(21) W(22) O(20) W(4) 92.0(6) no . . .
O(21) W(22) O(20) W(9) -179.0(6) no . . .
O(21) W(22) O(20) P(1) -43.8(10) no . . .
O(20) W(22) O(23) W(4) -4.1(7) no . . .
O(23) W(22) O(20) W(4) 2.9(5) no . . .
O(23) W(22) O(20) W(9) 91.8(6) no . . .
O(23) W(22) O(20) P(1) -132.9(11) no . . .
O(20) W(22) O(43) W(7) -54.5(16) no . . .
O(43) W(22) O(20) W(4) 178.6(6) no . . .
O(43) W(22) O(20) W(9) -92.4(6) no . . .
O(43) W(22) O(20) P(1) 42.8(10) no . . .
O(20) W(22) O(63) W(9) 2.2(8) no . . .
O(63) W(22) O(20) W(4) -90.4(6) no . . .
O(63) W(22) O(20) W(9) -1.4(6) no . . .
O(63) W(22) O(20) P(1) 133.8(11) no . . .
O(21) W(22) O(23) W(4) -87.1(8) no . . .
O(23) W(22) O(21) W(3) 134.8(15) no . . .
O(25) W(22) O(21) W(3) -126.1(15) no . . .
O(21) W(22) O(43) W(7) 28.4(16) no . . .
O(43) W(22) O(21) W(3) -24.5(14) no . . .
O(21) W(22) O(63) W(9) 8(2) no . . .
O(63) W(22) O(21) W(3) 55(3) no . . .
O(25) W(22) O(23) W(4) 170.4(9) no . . .
O(23) W(22) O(43) W(7) -43(3) no . . .
O(43) W(22) O(23) W(4) -16(3) no . . .
O(23) W(22) O(63) W(9) -72.0(10) no . . .
O(63) W(22) O(23) W(4) 68.7(9) no . . .
O(25) W(22) O(43) W(7) 130.5(16) no . . .
O(25) W(22) O(63) W(9) -171.4(10) no . . .
O(43) W(22) O(63) W(9) 86.3(10) no . . .
O(63) W(22) O(43) W(7) -127.6(16) no . . .
O(1) Pr(1) O(28) W(1) -71.1(11) no . . .
O(28) Pr(1) O(1) W(2) 147.0(18) no . . .
O(31) Pr(1) O(1) W(2) 20.1(16) no . . .
O(1) Pr(1) O(33) W(14) 114.0(18) no . . .
O(33) Pr(1) O(1) W(2) -62.7(17) no . . .
O(1) Pr(1) O(34) W(6) 141.5(12) no . . .
O(34) Pr(1) O(1) W(2) -137.7(18) no . . .
O(1) Pr(1) O(35) W(13) -22.2(17) no . . .
O(35) Pr(1) O(1) W(2) -17(2) no . . .
O(1) Pr(1) O(50) W(10) 15.3(13) no . . .
O(50) Pr(1) O(1) W(2) 82.3(18) no . . .
O(1) Pr(1) O(52) W(11) 92.5(14) no . . .
O(52) Pr(1) O(1) W(2) -174.2(13) no . . .
O(31) Pr(1) O(28) W(1) -15.1(13) no . . .
O(28) Pr(1) O(33) W(14) 157.0(16) no . . .
O(33) Pr(1) O(28) W(1) -114.5(11) no . . .
O(28) Pr(1) O(34) W(6) -145.5(13) no . . .
O(34) Pr(1) O(28) W(1) -162.8(12) no . . .
O(28) Pr(1) O(35) W(13) -168.7(11) no . . .
O(35) Pr(1) O(28) W(1) 83.5(13) no . . .
O(28) Pr(1) O(50) W(10) -48.1(11) no . . .
O(50) Pr(1) O(28) W(1) 49.5(11) no . . .
O(28) Pr(1) O(52) W(11) 129.4(11) no . . .
O(52) Pr(1) O(28) W(1) 124.9(11) no . . .
O(31) Pr(1) O(33) W(14) 42.5(17) no . . .
O(31) Pr(1) O(34) W(6) 99.9(12) no . . .
O(31) Pr(1) O(35) W(13) -58.8(14) no . . .
O(31) Pr(1) O(50) W(10) 74.2(11) no . . .
O(31) Pr(1) O(52) W(11) -106.9(11) no . . .
O(33) Pr(1) O(34) W(6) 67.0(12) no . . .
O(34) Pr(1) O(33) W(14) -154.7(19) no . . .
O(33) Pr(1) O(35) W(13) 24.4(13) no . . .
O(35) Pr(1) O(33) W(14) -31.9(17) no . . .
O(33) Pr(1) O(50) W(10) 111.8(11) no . . .
O(50) Pr(1) O(33) W(14) 5(3) no . . .
O(33) Pr(1) O(52) W(11) -10.0(12) no . . .
O(52) Pr(1) O(33) W(14) -92.4(18) no . . .
O(34) Pr(1) O(35) W(13) 87.3(14) no . . .
O(35) Pr(1) O(34) W(6) 6.1(13) no . . .
O(34) Pr(1) O(50) W(10) -96.5(11) no . . .
O(50) Pr(1) O(34) W(6) -97.2(12) no . . .
O(34) Pr(1) O(52) W(11) 53.9(10) no . . .
O(52) Pr(1) O(34) W(6) -54.4(11) no . . .
O(35) Pr(1) O(50) W(10) 147.4(11) no . . .
O(50) Pr(1) O(35) W(13) -135.7(14) no . . .
O(35) Pr(1) O(52) W(11) -69.8(11) no . . .
O(52) Pr(1) O(35) W(13) 147.5(15) no . . .
O(50) Pr(1) O(52) W(11) -155.3(12) no . . .
O(52) Pr(1) O(50) W(10) -138.5(12) no . . .
O(54) K(1) O(79) C(1) 99.3(14) no 1_565 . .
O(79) K(1) O(54) W(6) 64.3(11) no . 1_565 1_565
O(83) K(1) O(54) W(6) -105.4(11) no . 1_565 1_565
O(84) K(1) O(54) W(6) 163.8(10) no . 1_565 1_565
O(54) K(1) O(87) Na(3) 175.4(13) no 1_565 . .
O(87) K(1) O(54) W(6) -15.7(11) no . 1_565 1_565
O(54) K(1) C(1) O(79) -81.7(14) no 1_565 . .
O(54) K(1) C(1) O(80) 148.8(13) no 1_565 . .
O(54) K(1) C(1) C(2) 17.6(15) no 1_565 . .
C(1) K(1) O(54) W(6) 82.8(10) no . 1_565 1_565
O(84) K(1) O(79) C(1) 13.9(16) no . . .
O(79) K(1) O(85) C(11) 23(2) no . . .
O(85) K(1) O(79) C(1) -75.4(15) no . . .
O(79) K(1) O(87) Na(3) 82.8(13) no . . .
O(87) K(1) O(79) C(1) -176.7(17) no . . .
O(83) K(1) O(85) C(11) -168(2) no . . .
O(83) K(1) O(87) Na(3) -82.0(13) no . . .
O(84) K(1) O(85) C(11) -76(2) no . . .
O(84) K(1) C(1) O(79) -166.1(15) no . . .
O(84) K(1) C(1) O(80) 64.4(13) no . . .
O(84) K(1) C(1) C(2) -66.8(15) no . . .
O(85) K(1) O(87) Na(3) -3.6(14) no . . .
O(87) K(1) O(85) C(11) 103(2) no . . .
O(85) K(1) C(1) O(79) 103.4(14) no . . .
O(85) K(1) C(1) O(80) -26.1(13) no . . .
O(85) K(1) C(1) C(2) -157.3(15) no . . .
C(1) K(1) O(85) C(11) 5(2) no . . .
O(87) K(1) C(1) O(79) 3.2(16) no . . .
O(87) K(1) C(1) O(80) -126.3(15) no . . .
O(87) K(1) C(1) C(2) 102.5(17) no . . .
C(1) K(1) O(87) Na(3) 81.7(13) no . . .
O(2) P(1) O(20) W(4) -64.1(10) no . . .
O(2) P(1) O(20) W(9) 179.2(8) no . . .
O(2) P(1) O(20) W(22) 58.0(11) no . . .
O(20) P(1) O(2) W(3) -56.4(11) no . . .
O(20) P(1) O(2) W(5) 179.9(8) no . . .
O(20) P(1) O(2) W(8) 61.5(9) no . . .
O(2) P(1) O(30) W(1) -175.3(8) no . . .
O(2) P(1) O(30) W(10) 56.9(12) no . . .
O(30) P(1) O(2) W(3) -179.2(8) no . . .
O(30) P(1) O(2) W(5) 57.0(11) no . . .
O(30) P(1) O(2) W(8) -61.4(9) no . . .
O(2) P(1) O(48) W(2) 62.9(9) no . . .
O(2) P(1) O(48) W(7) -59.5(10) no . . .
O(2) P(1) O(48) W(12) -179.3(6) no . . .
O(48) P(1) O(2) W(3) 59.5(10) no . . .
O(48) P(1) O(2) W(5) -64.3(9) no . . .
O(48) P(1) O(2) W(8) 177.3(6) no . . .
O(20) P(1) O(30) W(1) 62.7(12) no . . .
O(20) P(1) O(30) W(10) -65.2(11) no . . .
O(30) P(1) O(20) W(4) 59.8(11) no . . .
O(30) P(1) O(20) W(9) -56.9(11) no . . .
O(30) P(1) O(20) W(22) -178.1(8) no . . .
O(20) P(1) O(48) W(2) 179.9(8) no . . .
O(20) P(1) O(48) W(7) 57.5(11) no . . .
O(20) P(1) O(48) W(12) -62.4(9) no . . .
O(48) P(1) O(20) W(4) -179.5(8) no . . .
O(48) P(1) O(20) W(9) 63.8(10) no . . .
O(48) P(1) O(20) W(22) -57.4(11) no . . .
O(30) P(1) O(48) W(2) -59.4(11) no . . .
O(30) P(1) O(48) W(7) 178.2(8) no . . .
O(30) P(1) O(48) W(12) 58.3(10) no . . .
O(48) P(1) O(30) W(1) -56.2(12) no . . .
O(48) P(1) O(30) W(10) 176.0(8) no . . .
O(4) P(2) O(37) W(6) 55.3(10) no . . .
O(4) P(2) O(37) W(11) -174.1(8) no . . .
O(37) P(2) O(4) W(14) 60.4(11) no . . .
O(37) P(2) O(4) W(15) -61.9(10) no . . .
O(37) P(2) O(4) W(16) -178.1(7) no . . .
O(4) P(2) O(41) W(17) -64.1(12) no . . .
O(4) P(2) O(41) W(18) 59.9(12) no . . .
O(4) P(2) O(41) W(21) -178.0(9) no . . .
O(41) P(2) O(4) W(14) -177.7(9) no . . .
O(41) P(2) O(4) W(15) 59.9(11) no . . .
O(41) P(2) O(4) W(16) -56.3(11) no . . .
O(4) P(2) O(55) W(13) 63.2(11) no . . .
O(4) P(2) O(55) W(19) -58.1(10) no . . .
O(4) P(2) O(55) W(20) 177.8(8) no . . .
O(55) P(2) O(4) W(14) -62.8(11) no . . .
O(55) P(2) O(4) W(15) 174.9(8) no . . .
O(55) P(2) O(4) W(16) 58.7(10) no . . .
O(37) P(2) O(41) W(17) 57.5(12) no . . .
O(37) P(2) O(41) W(18) -178.5(9) no . . .
O(37) P(2) O(41) W(21) -56.4(11) no . . .
O(41) P(2) O(37) W(6) -65.2(11) no . . .
O(41) P(2) O(37) W(11) 65.5(11) no . . .
O(37) P(2) O(55) W(13) -58.9(11) no . . .
O(37) P(2) O(55) W(19) 179.8(8) no . . .
O(37) P(2) O(55) W(20) 55.8(10) no . . .
O(55) P(2) O(37) W(6) 175.8(7) no . . .
O(55) P(2) O(37) W(11) -53.5(11) no . . .
O(41) P(2) O(55) W(13) 179.6(9) no . . .
O(41) P(2) O(55) W(19) 58.2(11) no . . .
O(41) P(2) O(55) W(20) -65.8(11) no . . .
O(55) P(2) O(41) W(17) -180.0(9) no . . .
O(55) P(2) O(41) W(18) -56.0(13) no . . .
O(55) P(2) O(41) W(21) 66.1(11) no . . .
O(64) Na(3) O(87) K(1) 99(4) no . . .
O(87) Na(3) O(64) W(2) 6(4) no . . .
O(87) Na(3) O(64) W(7) 175(3) no . . .
O(89) Na(3) O(64) W(2) 56.7(13) no . . .
O(89) Na(3) O(64) W(7) -134.6(11) no . . .
O(64) Na(3) O(90) O(91) 154.4(12) no . . .
O(90) Na(3) O(64) W(2) 145.2(11) no . . .
O(90) Na(3) O(64) W(7) -46.1(14) no . . .
O(64) Na(3) O(91) O(90) -57(4) no . . .
O(91) Na(3) O(64) W(2) -172(3) no . . .
O(91) Na(3) O(64) W(7) -4(4) no . . .
O(92) Na(3) O(64) W(2) -127.0(13) no . . .
O(92) Na(3) O(64) W(7) 41.7(15) no . . .
O(64) Na(3) O(99) O(94) 90.0(12) no . . .
O(99) Na(3) O(64) W(2) -71.8(11) no . . .
O(99) Na(3) O(64) W(7) 96.9(10) no . . .
O(89) Na(3) O(87) K(1) 48.3(15) no . . .
O(87) Na(3) O(90) O(91) -42.9(11) no . . .
O(90) Na(3) O(87) K(1) -43.9(16) no . . .
O(87) Na(3) O(91) O(90) 123.8(19) no . . .
O(91) Na(3) O(87) K(1) -81.9(19) no . . .
O(92) Na(3) O(87) K(1) -126.1(15) no . . .
O(87) Na(3) O(99) O(94) -63.6(15) no . . .
O(99) Na(3) O(87) K(1) 171.3(13) no . . .
O(89) Na(3) O(90) O(91) -123.3(14) no . . .
O(89) Na(3) O(91) O(90) 67.4(18) no . . .
O(89) Na(3) O(99) O(94) 21(3) no . . .
O(90) Na(3) O(91) O(90) 0.0(9) no . . .
O(91) Na(3) O(90) O(91) 0.0(14) no . . .
O(92) Na(3) O(90) O(91) 52.1(13) no . . .
O(90) Na(3) O(99) O(94) -161(3) no . . .
O(99) Na(3) O(90) O(91) 59(3) no . . .
O(92) Na(3) O(91) O(90) -111.7(18) no . . .
O(91) Na(3) O(99) O(94) -119.5(17) no . . .
O(99) Na(3) O(91) O(90) -148.4(15) no . . .
O(92) Na(3) O(99) O(94) -154(2) no . . .
K(1) O(79) C(1) K(1) 0.0(3) no . . .
K(1) O(79) C(1) O(80) 66(3) no . . .
K(1) O(79) C(1) C(2) -108.4(19) no . . .
K(1) O(85) C(11) O(86) 4(5) no . . .
K(1) O(85) C(11) C(12) -176.3(14) no . . .
Na(3) O(90) O(91) Na(3) 0.0(7) no . . .
C(2) N(1) C(5) C(4) -31.0(16) no . . .
C(5) N(1) C(2) C(1) 126.6(14) no . . .
C(5) N(1) C(2) C(3) 6.2(16) no . . .
C(7) N(2) C(10) C(9) 18(3) no . . .
C(10) N(2) C(7) C(6) 126.7(16) no . . .
C(10) N(2) C(7) C(8) 8(2) no . . .
C(12) N(3) C(13) C(20) 16(3) no . . .
C(13) N(3) C(12) C(11) 125(3) no . . .
C(13) N(3) C(12) C(14) 10(3) no . . .
C(16) N(4) C(19) C(18) -58(3) no . . .
C(19) N(4) C(16) C(15) 130(3) no . . .
C(19) N(4) C(16) C(17) 19(3) no . . .
K(1) C(1) C(2) N(1) -56.5(19) no . . .
K(1) C(1) C(2) C(3) 58(2) no . . .
O(79) C(1) C(2) N(1) -10(3) no . . .
O(79) C(1) C(2) C(3) 105(3) no . . .
O(80) C(1) C(2) N(1) 175.1(15) no . . .
O(80) C(1) C(2) C(3) -70(2) no . . .
N(1) C(2) C(3) C(4) 19.9(19) no . . .
C(1) C(2) C(3) C(4) -96.6(19) no . . .
C(2) C(3) C(4) C(5) -37.3(19) no . . .
C(3) C(4) C(5) N(1) 41.4(19) no . . .
O(81) C(6) C(7) N(2) -179.7(14) no . . .
O(81) C(6) C(7) C(8) -63.4(18) no . . .
O(82) C(6) C(7) N(2) -1(3) no . . .
O(82) C(6) C(7) C(8) 115(3) no . . .
N(2) C(7) C(8) C(9) -30(3) no . . .
C(6) C(7) C(8) C(9) -142.4(15) no . . .
C(7) C(8) C(9) C(10) 38(2) no . . .
C(8) C(9) C(10) N(2) -36(3) no . . .
O(85) C(11) C(12) N(3) 11(3) no . . .
O(85) C(11) C(12) C(14) 117(2) no . . .
O(86) C(11) C(12) N(3) -169.8(18) no . . .
O(86) C(11) C(12) C(14) -64(3) no . . .
N(3) C(12) C(14) C(20) -32(3) no . . .
C(11) C(12) C(14) C(20) -144(2) no . . .
N(3) C(13) C(20) C(14) -36(4) no . . .
C(12) C(14) C(20) C(13) 44(4) no . . .
O(88) C(15) C(16) N(4) 148(6) no . . .
O(88) C(15) C(16) C(17) -105(7) no . . .
O(101) C(15) C(16) N(4) -6(4) no . . .
O(101) C(15) C(16) C(17) 101(4) no . . .
N(4) C(16) C(17) C(18) 24(3) no . . .
C(15) C(16) C(17) C(18) -87(3) no . . .
C(16) C(17) C(18) C(19) -52(3) no . . .
C(17) C(18) C(19) N(4) 66(3) no . . .
